data_7046864
loop_
_publ_author_name
'Al-Yasari, Ahmed'
'Spence, Philip'
'El Moll, Hani'
'Van Steerteghem, Nick'
'Horton, Peter N.'
'Brunschwig, Bruce S.'
'Clays, Koen'
'Fielden, John'

_publ_section_title
;
 Fine-tuning polyoxometalate non-linear optical chromophores: a molecular
 electronic &quot;Goldilocks&quot; effect.
;
_journal_issue 31
_journal_name_full 'Dalton transactions (Cambridge, England : 2003)'
_journal_page_first 10415
_journal_page_last 10419
_journal_paper_doi 10.1039/c8dt01491d
_journal_volume 47
_journal_year 2018
_chemical_formula_moiety 'C26 H16 Mo6 N2 O18, 2(C16 H36 N)'
_chemical_formula_sum 'C58 H88 Mo6 N4 O18'
_chemical_formula_weight 1704.96
_chemical_properties_physical Moisture-sensitive
_space_group_crystal_system monoclinic
_space_group_IT_number 14
_space_group_name_Hall '-P 2ybc'
_space_group_name_H-M_alt 'P 1 21/c 1'
_symmetry_space_group_name_Hall '-P 2ybc'
_symmetry_space_group_name_H-M 'P 1 21/c 1'
_atom_sites_solution_hydrogens geom
_audit_creation_date 2018-01-12
_audit_creation_method
;
Olex2 1.2
(compiled 2017.08.10 svn.r3458 for OlexSys, GUI svn.r5381)
;
_audit_update_record
;
2018-04-16 deposited with the CCDC.
2018-05-01 downloaded from the CCDC.
;
_cell_angle_alpha 90
_cell_angle_beta 101.088(4)
_cell_angle_gamma 90
_cell_formula_units_Z 4
_cell_length_a 11.8775(4)
_cell_length_b 19.8944(9)
_cell_length_c 28.8994(16)
_cell_measurement_reflns_used 14473
_cell_measurement_temperature 140(1)
_cell_measurement_theta_max 27.3470
_cell_measurement_theta_min 3.2330
_cell_volume 6701.3(5)
_computing_cell_refinement
;
CrysAlisPro, Agilent Technologies,
Version 1.171.37.35 (release 13-08-2014 CrysAlis171 .NET)
(compiled Aug 13 2014,18:06:01)
;
_computing_data_collection
;
CrysAlisPro, Agilent Technologies,
Version 1.171.37.35 (release 13-08-2014 CrysAlis171 .NET)
(compiled Aug 13 2014,18:06:01)
;
_computing_data_reduction
;
CrysAlisPro, Agilent Technologies,
Version 1.171.37.35 (release 13-08-2014 CrysAlis171 .NET)
(compiled Aug 13 2014,18:06:01)
;
_computing_molecular_graphics 'Olex2 (Dolomanov et al., 2009)'
_computing_publication_material 'Olex2 (Dolomanov et al., 2009)'
_computing_structure_refinement 'ShelXL (Sheldrick, 2015)'
_diffrn_ambient_temperature 140
_diffrn_measured_fraction_theta_full 0.998
_diffrn_measured_fraction_theta_max 0.999
_diffrn_measurement_device_type 'Xcalibur, Sapphire3'
_diffrn_measurement_method '\w scans'
_diffrn_radiation_type MoK\a
_diffrn_radiation_wavelength 0.71073
_diffrn_reflns_av_R_equivalents 0.1127
_diffrn_reflns_av_unetI/netI 0.0704
_diffrn_reflns_Laue_measured_fraction_full 0.998
_diffrn_reflns_Laue_measured_fraction_max 0.999
_diffrn_reflns_limit_h_max 15
_diffrn_reflns_limit_h_min -15
_diffrn_reflns_limit_k_max 25
_diffrn_reflns_limit_k_min -25
_diffrn_reflns_limit_l_max 37
_diffrn_reflns_limit_l_min -37
_diffrn_reflns_number 140513
_diffrn_reflns_point_group_measured_fraction_full 0.998
_diffrn_reflns_point_group_measured_fraction_max 0.999
_diffrn_reflns_theta_full 25.242
_diffrn_reflns_theta_max 27.485
_diffrn_reflns_theta_min 2.872
_diffrn_source 'Enhance (Mo) X-ray Source'
_exptl_absorpt_coefficient_mu 1.157
_exptl_absorpt_correction_T_max 1.00000
_exptl_absorpt_correction_T_min 0.75641
_exptl_absorpt_correction_type multi-scan
_exptl_absorpt_process_details
;
CrysAlisPro, Agilent Technologies,
Version 1.171.37.35 (release 13-08-2014 CrysAlis171 .NET)
(compiled Aug 13 2014,18:06:01)
Empirical absorption correction using spherical harmonics,
 implemented in SCALE3 ABSPACK scaling algorithm.
;
_exptl_crystal_colour orange
_exptl_crystal_density_diffrn 1.690
_exptl_crystal_description plate
_exptl_crystal_F_000 3440
_exptl_crystal_recrystallization_method 'Re-crystallisation from solvent: Acetonitrile, diethyl ether'
_exptl_crystal_size_max 0.45
_exptl_crystal_size_mid 0.3
_exptl_crystal_size_min 0.08
_refine_diff_density_max 1.785
_refine_diff_density_min -0.925
_refine_diff_density_rms 0.144
_refine_ls_extinction_method none
_refine_ls_goodness_of_fit_ref 1.022
_refine_ls_hydrogen_treatment constr
_refine_ls_matrix_type full
_refine_ls_number_parameters 1231
_refine_ls_number_reflns 15346
_refine_ls_number_restraints 4494
_refine_ls_restrained_S_all 0.927
_refine_ls_R_factor_all 0.1866
_refine_ls_R_factor_gt 0.1103
_refine_ls_shift/su_max 0.001
_refine_ls_shift/su_mean 0.000
_refine_ls_structure_factor_coef Fsqd
_refine_ls_weighting_details 'w=1/[\s^2^(Fo^2^)+(0.1291P)^2^+54.2677P] where P=(Fo^2^+2Fc^2^)/3'
_refine_ls_weighting_scheme calc
_refine_ls_wR_factor_gt 0.2707
_refine_ls_wR_factor_ref 0.3278
_reflns_Friedel_coverage 0.000
_reflns_number_gt 7508
_reflns_number_total 15346
_reflns_threshold_expression 'I > 2\s(I)'
_cod_data_source_file c8dt01491d2.cif
_cod_data_source_block platon_pl
_cod_depositor_comments 'Adding full bibliography for 7046864--7046865.cif.'
_cod_database_code 7046864
_shelx_shelxl_version_number 2014/7
_shelx_space_group_comment
;
The symmetry employed for this shelxl refinement is uniquely defined
by the following loop, which should always be used as a source of
symmetry information in preference to the above space-group names.
They are only intended as comments.
;
_shelx_estimated_absorpt_t_max 0.913
_shelx_estimated_absorpt_t_min 0.624
_olex2_refinement_description
;
1. Fixed Uiso
 At 1.2 times of:
  All C(H) groups, All C(H,H) groups
 At 1.5 times of:
  All C(H,H,H) groups
2. Restrained distances
 C224-C234 = C240-C246 = C240-C245 = C241-C246 = C234-C258_$2 = C246-C208
 -2.8 with sigma of 0.02
 C242-C265_$1 = C260-C264 = C265-C242_$4 = C258-C234_$3 = C246-C209
 -2.8 with sigma of 0.02
 C246-C207 = C224-C266_$5
 -2.8 with sigma of 0.02
 N2-C15 \\sim N2-C26
 with sigma of 0.02
 C43-C44 \\sim C44-C45 \\sim C45-C46 \\sim C31-C32 \\sim C32-C33 \\sim C33-C34
\\sim C35-C36 \\sim C36-C37
 \\sim C37-C38 \\sim C39-C40 \\sim C40-C41 \\sim C41-C42
 with sigma of 0.02
 C43-C45 \\sim C44-C46 \\sim C31-C33 \\sim C32-C34 \\sim C35-C37 \\sim C36-C38
\\sim C39-C41 \\sim C40-C42
 with sigma of 0.04
 C43-C31 \\sim C31-C35 \\sim C35-C39
 with sigma of 0.04
 C55-C56 \\sim C56-C57 \\sim C57-C58 \\sim C51-C52 \\sim C52-C53 \\sim C53-C54
\\sim C63-C64 \\sim C64-C65
 \\sim C65-C66 \\sim C59-C60 \\sim C60-C61 \\sim C61-C62
 with sigma of 0.02
 C55-C57 \\sim C56-C58 \\sim C51-C53 \\sim C52-C54 \\sim C63-C65 \\sim C64-C66
\\sim C59-C61 \\sim C60-C62
 with sigma of 0.04
 C55-C51 \\sim C51-C63 \\sim C63-C59
 with sigma of 0.04
 C203-C207 \\sim C207-C205
 with sigma of 0.02
 C210-C208 \\sim C208-C214
 with sigma of 0.02
 C213-N202 \\sim N202-C211
 with sigma of 0.02
 C215-N202 \\sim N202-C226
 with sigma of 0.02
 N2-C12 \\sim N202-C212
 with sigma of 0.02
 C21-C20 \\sim C220-C221
 with sigma of 0.02
 C1-N1 \\sim N1-C201
 with sigma of 0.02
 C243-C244 \\sim C244-C245 \\sim C245-C246 \\sim C231-C232 \\sim C232-C233
\\sim C233-C234 \\sim C235-
 C236 \\sim C236-C237 \\sim C237-C238 \\sim C239-C240 \\sim C240-C241 \\sim
C241-C242
 with sigma of 0.02
 C243-C245 \\sim C244-C246 \\sim C231-C233 \\sim C232-C234 \\sim C235-C237
\\sim C236-C238 \\sim C239-
 C241 \\sim C240-C242
 with sigma of 0.04
 C243-C231 \\sim C231-C235 \\sim C235-C239
 with sigma of 0.04
 C255-C256 \\sim C256-C257 \\sim C257-C258 \\sim C251-C252 \\sim C252-C253
\\sim C253-C254 \\sim C263-
 C264 \\sim C264-C265 \\sim C265-C266 \\sim C259-C260 \\sim C260-C261 \\sim
C261-C262
 with sigma of 0.02
 C255-C257 \\sim C256-C258 \\sim C251-C253 \\sim C252-C254 \\sim C263-C265
\\sim C264-C266 \\sim C259-
 C261 \\sim C260-C262
 with sigma of 0.04
 C255-C251 \\sim C251-C263 \\sim C263-C259
 with sigma of 0.04
 C35-C31 \\sim C31-C43
 with sigma of 0.02
 C31-C43 \\sim C43-C39
 with sigma of 0.02
 C43-C39 \\sim C39-C35
 with sigma of 0.02
 C39-C35 \\sim C35-C31
 with sigma of 0.02
 C63-C51 \\sim C51-C55
 with sigma of 0.02
 C51-C55 \\sim C55-C59
 with sigma of 0.02
 C55-C59 \\sim C59-C63
 with sigma of 0.02
 C59-C63 \\sim C63-C51
 with sigma of 0.02
 C239-C235 \\sim C235-C231
 with sigma of 0.02
 C235-C231 \\sim C231-C243
 with sigma of 0.02
 C231-C243 \\sim C243-C239
 with sigma of 0.02
 C243-C239 \\sim C239-C235
 with sigma of 0.02
 C259-C255 \\sim C255-C251
 with sigma of 0.02
 C255-C251 \\sim C251-C263
 with sigma of 0.02
 C251-C263 \\sim C263-C259
 with sigma of 0.02
 C263-C259 \\sim C259-C255
 with sigma of 0.02
 C40-C39 \\sim C240-C239 \\sim C256-C255 \\sim C52-C51
 with sigma of 0.02
 C241-C240 \\sim C41-C40 \\sim C257-C256 \\sim C57-C56
 with sigma of 0.02
 C258-C257 \\sim C58-C57 \\sim C42-C41 \\sim C242-C241
 with sigma of 0.02
 N31-C43 \\sim N31-C39 \\sim N31-C35 \\sim N31-C31 \\sim N231-C243 \\sim
N231-C239 \\sim N231-C235 ~
 N231-C231
 with sigma of 0.02
 N51-C55 \\sim N51-C59 \\sim N51-C63 \\sim N51-C51 \\sim N251-C255 \\sim
N251-C259 \\sim N251-C263 ~
 N251-C251
 with sigma of 0.02
 N31-C35 \\sim N231-C235 \\sim N251-C251 \\sim N51-C59
 with sigma of 0.02
 N51-C60 \\sim N251-C264 \\sim N31-C36 \\sim N231-C236
 with sigma of 0.02
3. Restrained planarity
 N2, C15, C16, C17, C18, C19, C20, C21, C22, C23, C24, C25, C26
 with sigma of 0.01
4. Uiso/Uaniso restraints and constraints
All non-hydrogen atoms have similar U: within 2A with sigma of 0.04 and sigma
for terminal atoms of 0.08
5. Rigid body (RIGU) restrains
 All non-hydrogen atoms
 with sigma for 1-2 distances of 0.004 and sigma for 1-3 distances of 0.004
6. Others
 Sof(N202)=Sof(C201)=Sof(C202)=Sof(H202)=Sof(C203)=Sof(H203)=Sof(C204)=
 Sof(C205)=Sof(H205)=Sof(C206)=Sof(H206)=Sof(C207)=Sof(C208)=Sof(C209)=
 Sof(C210)=Sof(H210)=Sof(C211)=Sof(H211)=Sof(C212)=Sof(C213)=Sof(H213)=
 Sof(C214)=Sof(H214)=Sof(C215)=Sof(C216)=Sof(H216)=Sof(C217)=Sof(H217)=
 Sof(C218)=Sof(H218)=Sof(C219)=Sof(H219)=Sof(C220)=Sof(C226)=Sof(C221)=
 Sof(C222)=Sof(H222)=Sof(C223)=Sof(H223)=Sof(C224)=Sof(H224)=Sof(C225)=
 Sof(H225)=1-FVAR(1)
 Sof(N2)=Sof(C1)=Sof(C2)=Sof(H2)=Sof(C3)=Sof(H3)=Sof(C4)=Sof(C5)=Sof(H5)=
 Sof(C6)=Sof(H6)=Sof(C7)=Sof(C8)=Sof(C9)=Sof(C10)=Sof(H10)=Sof(C11)=Sof(H11)=
 Sof(C12)=Sof(C13)=Sof(H13)=Sof(C14)=Sof(H14)=Sof(C15)=Sof(C20)=Sof(C19)=
 Sof(H19)=Sof(C18)=Sof(H18)=Sof(C17)=Sof(H17)=Sof(C16)=Sof(H16)=Sof(C26)=
 Sof(C25)=Sof(H25)=Sof(C24)=Sof(H24)=Sof(C23)=Sof(H23)=Sof(C22)=Sof(H22)=
 Sof(C21)=FVAR(1)
 Sof(N251)=Sof(C251)=Sof(H25A)=Sof(H25B)=Sof(C255)=Sof(H25C)=Sof(H25D)=
 Sof(C259)=Sof(H25E)=Sof(H25F)=Sof(C263)=Sof(H26A)=Sof(H26B)=Sof(C252)=
 Sof(H25G)=Sof(H25H)=Sof(C256)=Sof(H25I)=Sof(H25J)=Sof(C260)=Sof(H26C)=
 Sof(H26D)=Sof(C264)=Sof(H26E)=Sof(H26F)=Sof(C253)=Sof(H25K)=Sof(H25L)=
 Sof(C257)=Sof(H25M)=Sof(H25N)=Sof(C261)=Sof(H26G)=Sof(H26H)=Sof(C265)=
 Sof(H26I)=Sof(H26J)=Sof(C254)=Sof(H25O)=Sof(H25P)=Sof(H25Q)=Sof(C258)=
 Sof(H25R)=Sof(H25S)=Sof(H25T)=Sof(C262)=Sof(H26K)=Sof(H26L)=Sof(H26M)=
 Sof(C266)=Sof(H26N)=Sof(H26O)=Sof(H26P)=1-FVAR(2)
 Sof(N51)=Sof(C51)=Sof(H51A)=Sof(H51B)=Sof(C52)=Sof(H52A)=Sof(H52B)=Sof(C53)=
 Sof(H53A)=Sof(H53B)=Sof(C54)=Sof(H54A)=Sof(H54B)=Sof(H54C)=Sof(C55)=Sof(H55A)=
 Sof(H55B)=Sof(C56)=Sof(H56A)=Sof(H56B)=Sof(C57)=Sof(H57A)=Sof(H57B)=Sof(C58)=
 Sof(H58A)=Sof(H58B)=Sof(H58C)=Sof(C59)=Sof(H59A)=Sof(H59B)=Sof(C60)=Sof(H60A)=
 Sof(H60B)=Sof(C61)=Sof(H61A)=Sof(H61B)=Sof(C62)=Sof(H62A)=Sof(H62B)=Sof(H62C)=
 Sof(C63)=Sof(H63A)=Sof(H63B)=Sof(C64)=Sof(H64A)=Sof(H64B)=Sof(C65)=Sof(H65A)=
 Sof(H65B)=Sof(C66)=Sof(H66A)=Sof(H66B)=Sof(H66C)=FVAR(2)
 Sof(N231)=Sof(C231)=Sof(H23A)=Sof(H23B)=Sof(C235)=Sof(H23C)=Sof(H23D)=
 Sof(C239)=Sof(H23E)=Sof(H23F)=Sof(C243)=Sof(H24A)=Sof(H24B)=Sof(C232)=
 Sof(H23G)=Sof(H23H)=Sof(C236)=Sof(H23I)=Sof(H23J)=Sof(C240)=Sof(H24C)=
 Sof(H24D)=Sof(C244)=Sof(H24E)=Sof(H24F)=Sof(C233)=Sof(H23K)=Sof(H23L)=
 Sof(C237)=Sof(H23M)=Sof(H23N)=Sof(C241)=Sof(H24G)=Sof(H24H)=Sof(C245)=
 Sof(H24I)=Sof(H24J)=Sof(C234)=Sof(H23O)=Sof(H23P)=Sof(H23Q)=Sof(C238)=
 Sof(H23R)=Sof(H23S)=Sof(H23T)=Sof(C242)=Sof(H24K)=Sof(H24L)=Sof(H24M)=
 Sof(C246)=Sof(H24N)=Sof(H24O)=Sof(H24P)=1-FVAR(3)
 Sof(N31)=Sof(C31)=Sof(H31A)=Sof(H31B)=Sof(C32)=Sof(H32A)=Sof(H32B)=Sof(C33)=
 Sof(H33A)=Sof(H33B)=Sof(C34)=Sof(H34A)=Sof(H34B)=Sof(H34C)=Sof(C35)=Sof(H35A)=
 Sof(H35B)=Sof(C36)=Sof(H36A)=Sof(H36B)=Sof(C37)=Sof(H37A)=Sof(H37B)=Sof(C38)=
 Sof(H38A)=Sof(H38B)=Sof(H38C)=Sof(C39)=Sof(H39A)=Sof(H39B)=Sof(C40)=Sof(H40A)=
 Sof(H40B)=Sof(C41)=Sof(H41A)=Sof(H41B)=Sof(C42)=Sof(H42A)=Sof(H42B)=Sof(H42C)=
 Sof(C43)=Sof(H43A)=Sof(H43B)=Sof(C44)=Sof(H44A)=Sof(H44B)=Sof(C45)=Sof(H45A)=
 Sof(H45B)=Sof(C46)=Sof(H46A)=Sof(H46B)=Sof(H46C)=FVAR(3)
7.a Secondary CH2 refined with riding coordinates:
 C51(H51A,H51B), C52(H52A,H52B), C53(H53A,H53B), C55(H55A,H55B), C56(H56A,
 H56B), C57(H57A,H57B), C59(H59A,H59B), C60(H60A,H60B), C61(H61A,H61B),
 C63(H63A,H63B), C64(H64A,H64B), C65(H65A,H65B), C31(H31A,H31B), C32(H32A,H32B),
  C33(H33A,H33B), C35(H35A,H35B), C36(H36A,H36B), C37(H37A,H37B), C39(H39A,
 H39B), C40(H40A,H40B), C41(H41A,H41B), C43(H43A,H43B), C44(H44A,H44B),
 C45(H45A,H45B), C251(H25A,H25B), C255(H25C,H25D), C259(H25E,H25F), C263(H26A,
 H26B), C252(H25G,H25H), C256(H25I,H25J), C260(H26C,H26D), C264(H26E,H26F),
 C253(H25K,H25L), C257(H25M,H25N), C261(H26G,H26H), C265(H26I,H26J), C231(H23A,
 H23B), C235(H23C,H23D), C239(H23E,H23F), C243(H24A,H24B), C232(H23G,H23H),
 C236(H23I,H23J), C240(H24C,H24D), C244(H24E,H24F), C233(H23K,H23L), C237(H23M,
 H23N), C241(H24G,H24H), C245(H24I,H24J)
7.b Me refined with riding coordinates:
 C54(H54A,H54B,H54C), C58(H58A,H58B,H58C), C62(H62A,H62B,H62C), C66(H66A,H66B,
 H66C), C34(H34A,H34B,H34C), C38(H38A,H38B,H38C), C42(H42A,H42B,H42C), C46(H46A,
 H46B,H46C), C254(H25O,H25P,H25Q), C258(H25R,H25S,H25T), C262(H26K,H26L,H26M),
 C266(H26N,H26O,H26P), C234(H23O,H23P,H23Q), C238(H23R,H23S,H23T), C242(H24K,
 H24L,H24M), C246(H24N,H24O,H24P)
7.c Aromatic/amide H refined with riding coordinates:
 C2(H2), C3(H3), C5(H5), C6(H6), C10(H10), C11(H11), C13(H13), C14(H14),
 C19(H19), C18(H18), C17(H17), C16(H16), C25(H25), C24(H24), C23(H23), C22(H22),
  C202(H202), C203(H203), C205(H205), C206(H206), C210(H210), C211(H211),
 C213(H213), C214(H214), C216(H216), C217(H217), C218(H218), C219(H219),
 C222(H222), C223(H223), C224(H224), C225(H225)
7.d Fitted hexagon refined as free rotating group:
 C1(C2,C3,C4,C5,C6), C9(C10,C11,C12,C13,C14), C15(C20,C19,C18,C17,C16),
 C26(C25,C24,C23,C22,C21), C201(C202,C203,C204,C205,C206), C209(C210,C211,C212,
 C213,C214), C215(C216,C217,C218,C219,C220), C226(C221,C222,C223,C224,C225)
;
_olex2_submission_special_instructions 'No special instructions were received'

loop_
_space_group_symop_operation_xyz
'x, y, z'
'-x, y+1/2, -z+1/2'
'-x, -y, -z'
'x, -y-1/2, z-1/2'

loop_
_atom_site_label
_atom_site_type_symbol
_atom_site_fract_x
_atom_site_fract_y
_atom_site_fract_z
_atom_site_U_iso_or_equiv
_atom_site_adp_type
_atom_site_occupancy
_atom_site_site_symmetry_order
_atom_site_calc_flag
_atom_site_refinement_flags_posn
_atom_site_refinement_flags_adp
_atom_site_refinement_flags_occupancy
_atom_site_disorder_assembly
_atom_site_disorder_group
Mo1 Mo 0.24244(9) 0.43578(6) 0.18962(5) 0.0795(4) Uani 1 1 d . U . . .
Mo2 Mo 0.20324(9) 0.40005(7) 0.07880(5) 0.0854(4) Uani 1 1 d . U . . .
Mo3 Mo 0.20378(10) 0.28128(6) 0.15888(5) 0.0810(4) Uani 1 1 d . U . . .
Mo4 Mo 0.45755(10) 0.33307(6) 0.21485(5) 0.0809(4) Uani 1 1 d . U . . .
Mo5 Mo 0.45506(9) 0.45142(6) 0.13535(5) 0.0830(4) Uani 1 1 d . U . . .
Mo6 Mo 0.41846(9) 0.29367(7) 0.10213(5) 0.0813(4) Uani 1 1 d . U . . .
O1 O 0.3550(7) 0.4947(4) 0.1720(3) 0.085(2) Uani 1 1 d . U . . .
O2 O 0.1473(7) 0.4464(5) 0.1278(4) 0.086(2) Uani 1 1 d . U . . .
O3 O 0.1632(7) 0.3491(4) 0.1959(3) 0.085(2) Uani 1 1 d . U . . .
O4 O 0.3670(7) 0.3980(4) 0.2380(3) 0.083(2) Uani 1 1 d . U . . .
O5 O 0.1086(8) 0.4221(6) 0.0297(4) 0.115(3) Uani 1 1 d . U . . .
O6 O 0.1278(7) 0.3215(5) 0.1030(3) 0.086(2) Uani 1 1 d . U . . .
O7 O 0.1211(9) 0.2161(5) 0.1685(4) 0.107(3) Uani 1 1 d . U . . .
O8 O 0.3417(8) 0.2688(5) 0.2115(3) 0.089(2) Uani 1 1 d . U . . .
O9 O 0.3274(5) 0.3669(4) 0.1473(3) 0.0682(17) Uani 1 1 d . U . . .
O10 O 0.3217(7) 0.4636(5) 0.0825(3) 0.087(2) Uani 1 1 d . U . . .
O11 O 0.5410(8) 0.5163(5) 0.1254(4) 0.101(3) Uani 1 1 d . U . . .
O12 O 0.5342(7) 0.4121(5) 0.1907(3) 0.088(2) Uani 1 1 d . U . . .
O13 O 0.5562(9) 0.3111(6) 0.2632(4) 0.111(3) Uani 1 1 d . U . . .
O14 O 0.4953(6) 0.3796(5) 0.0987(3) 0.084(2) Uani 1 1 d . U . . .
O15 O 0.5098(7) 0.2868(5) 0.1637(4) 0.091(2) Uani 1 1 d . U . . .
O16 O 0.2944(7) 0.3331(5) 0.0572(3) 0.085(2) Uani 1 1 d . U . . .
O17 O 0.3078(7) 0.2400(5) 0.1217(3) 0.087(2) Uani 1 1 d . U . . .
O18 O 0.4846(8) 0.2427(6) 0.0687(4) 0.108(3) Uani 1 1 d . U . . .
N1 N 0.1769(9) 0.4843(6) 0.2275(4) 0.089(3) Uani 1 1 d D U . . .
N2 N -0.2423(18) 0.6796(9) 0.5700(8) 0.131(5) Uani 0.533(8) 1 d D U P A 1
C1 C 0.130(2) 0.5075(13) 0.2638(7) 0.087(5) Uani 0.533(8) 1 d D U P A 1
C2 C 0.090(3) 0.5728(12) 0.2658(8) 0.087(6) Uani 0.533(8) 1 d G U P A 1
H2 H 0.0943 0.6034 0.2410 0.105 Uiso 0.533(8) 1 calc R . P A 1
C3 C 0.043(3) 0.5933(10) 0.3040(8) 0.096(6) Uani 0.533(8) 1 d G U P A 1
H3 H 0.0153 0.6379 0.3053 0.115 Uiso 0.533(8) 1 calc R . P A 1
C4 C 0.036(2) 0.5484(12) 0.3402(7) 0.099(6) Uani 0.533(8) 1 d G U P A 1
C5 C 0.076(2) 0.4831(11) 0.3383(7) 0.107(7) Uani 0.533(8) 1 d G U P A 1
H5 H 0.0718 0.4524 0.3631 0.129 Uiso 0.533(8) 1 calc R . P A 1
C6 C 0.123(2) 0.4626(10) 0.3001(8) 0.100(6) Uani 0.533(8) 1 d G U P A 1
H6 H 0.1509 0.4179 0.2988 0.120 Uiso 0.533(8) 1 calc R . P A 1
C7 C -0.016(3) 0.573(2) 0.3800(14) 0.107(7) Uani 0.533(8) 1 d . U P A 1
C8 C -0.050(4) 0.5880(19) 0.4155(14) 0.116(8) Uani 0.533(8) 1 d . U P A 1
C9 C -0.110(2) 0.6113(12) 0.4527(8) 0.124(7) Uani 0.533(8) 1 d . U P A 1
C10 C -0.115(3) 0.6798(11) 0.4615(8) 0.131(7) Uani 0.533(8) 1 d G U P A 1
H10 H -0.0890 0.7111 0.4410 0.158 Uiso 0.533(8) 1 calc R . P A 1
C11 C -0.157(3) 0.7025(9) 0.5002(9) 0.134(7) Uani 0.533(8) 1 d G U P A 1
H11 H -0.1608 0.7494 0.5062 0.161 Uiso 0.533(8) 1 calc R . P A 1
C12 C -0.195(3) 0.6567(12) 0.5302(8) 0.137(6) Uani 0.533(8) 1 d DG U P A 1
C13 C -0.190(3) 0.5882(11) 0.5215(9) 0.170(10) Uani 0.533(8) 1 d G U P A 1
H13 H -0.2159 0.5568 0.5420 0.204 Uiso 0.533(8) 1 calc R . P A 1
C14 C -0.147(3) 0.5655(9) 0.4827(9) 0.162(9) Uani 0.533(8) 1 d G U P A 1
H14 H -0.1441 0.5186 0.4768 0.195 Uiso 0.533(8) 1 calc R . P A 1
C15 C -0.184(2) 0.6938(7) 0.6146(6) 0.133(6) Uani 0.533(8) 1 d D U P A 1
C20 C -0.2593(16) 0.6989(6) 0.6457(9) 0.131(6) Uani 0.533(8) 1 d DG U P A 1
C19 C -0.218(2) 0.7132(9) 0.6930(8) 0.135(7) Uani 0.533(8) 1 d G U P A 1
H19 H -0.2693 0.7166 0.7142 0.162 Uiso 0.533(8) 1 calc R . P A 1
C18 C -0.101(2) 0.7224(10) 0.7091(6) 0.148(7) Uani 0.533(8) 1 d G U P A 1
H18 H -0.0724 0.7321 0.7414 0.177 Uiso 0.533(8) 1 calc R . P A 1
C17 C -0.0253(17) 0.7173(10) 0.6780(9) 0.147(7) Uani 0.533(8) 1 d G U P A 1
H17 H 0.0546 0.7236 0.6890 0.176 Uiso 0.533(8) 1 calc R . P A 1
C16 C -0.067(2) 0.7030(10) 0.6307(8) 0.141(6) Uani 0.533(8) 1 d G U P A 1
H16 H -0.0153 0.6996 0.6094 0.169 Uiso 0.533(8) 1 calc R . P A 1
C26 C -0.3554(19) 0.6756(8) 0.5729(9) 0.139(6) Uani 0.533(8) 1 d D U P A 1
C25 C -0.453(2) 0.6625(9) 0.5393(7) 0.147(8) Uani 0.533(8) 1 d G U P A 1
H25 H -0.4475 0.6543 0.5075 0.177 Uiso 0.533(8) 1 calc R . P A 1
C24 C -0.560(2) 0.6614(10) 0.5522(8) 0.169(10) Uani 0.533(8) 1 d G U P A 1
H24 H -0.6272 0.6525 0.5293 0.203 Uiso 0.533(8) 1 calc R . P A 1
C23 C -0.5689(19) 0.6735(11) 0.5988(9) 0.167(10) Uani 0.533(8) 1 d G U P A 1
H23 H -0.6419 0.6728 0.6077 0.200 Uiso 0.533(8) 1 calc R . P A 1
C22 C -0.471(2) 0.6865(9) 0.6324(6) 0.157(8) Uani 0.533(8) 1 d G U P A 1
H22 H -0.4768 0.6948 0.6642 0.188 Uiso 0.533(8) 1 calc R . P A 1
C21 C -0.364(2) 0.6876(6) 0.6194(8) 0.133(6) Uani 0.533(8) 1 d DG U P A 1
N202 N -0.0940(19) 0.6880(13) 0.5942(9) 0.128(6) Uani 0.467(8) 1 d D U P A 2
C201 C 0.138(3) 0.5044(15) 0.2671(8) 0.090(6) Uani 0.467(8) 1 d D U P A 2
C202 C 0.067(3) 0.5601(14) 0.2664(7) 0.084(6) Uani 0.467(8) 1 d G U P A 2
H202 H 0.0416 0.5840 0.2378 0.101 Uiso 0.467(8) 1 calc R . P A 2
C203 C 0.033(3) 0.5809(12) 0.3075(8) 0.093(6) Uani 0.467(8) 1 d DG U P A 2
H203 H -0.0157 0.6189 0.3070 0.111 Uiso 0.467(8) 1 calc R . P A 2
C204 C 0.070(2) 0.5459(13) 0.3493(7) 0.104(6) Uani 0.467(8) 1 d G U P A 2
C205 C 0.141(2) 0.4902(12) 0.3500(7) 0.100(7) Uani 0.467(8) 1 d DG U P A 2
H205 H 0.1658 0.4663 0.3786 0.120 Uiso 0.467(8) 1 calc R . P A 2
C206 C 0.175(2) 0.4694(12) 0.3089(9) 0.095(6) Uani 0.467(8) 1 d G U P A 2
H206 H 0.2231 0.4314 0.3093 0.114 Uiso 0.467(8) 1 calc R . P A 2
C207 C 0.043(4) 0.569(2) 0.3898(15) 0.113(8) Uani 0.467(8) 1 d D U P A 2
C208 C 0.018(4) 0.596(2) 0.4231(16) 0.124(8) Uani 0.467(8) 1 d D U P A 2
C209 C -0.018(3) 0.6164(13) 0.4661(7) 0.134(7) Uani 0.467(8) 1 d D U P A 2
C210 C -0.091(3) 0.6710(14) 0.4659(7) 0.129(8) Uani 0.467(8) 1 d DG U P A 2
H210 H -0.1227 0.6928 0.4371 0.155 Uiso 0.467(8) 1 calc R . P A 2
C211 C -0.118(3) 0.6936(13) 0.5080(7) 0.131(8) Uani 0.467(8) 1 d DG U P A 2
H211 H -0.1684 0.7309 0.5078 0.157 Uiso 0.467(8) 1 calc R . P A 2
C212 C -0.072(3) 0.6617(12) 0.5501(7) 0.126(7) Uani 0.467(8) 1 d DG U P A 2
C213 C 0.001(3) 0.6071(13) 0.5503(7) 0.147(11) Uani 0.467(8) 1 d DG U P A 2
H213 H 0.0323 0.5853 0.5792 0.177 Uiso 0.467(8) 1 calc R . P A 2
C214 C 0.028(3) 0.5845(13) 0.5083(8) 0.156(11) Uani 0.467(8) 1 d DG U P A 2
H214 H 0.0780 0.5472 0.5084 0.187 Uiso 0.467(8) 1 calc R . P A 2
C215 C -0.196(2) 0.6847(15) 0.6059(10) 0.129(6) Uani 0.467(8) 1 d D U P A 2
C216 C -0.300(3) 0.6657(16) 0.5782(7) 0.137(7) Uani 0.467(8) 1 d G U P A 2
H216 H -0.3039 0.6537 0.5461 0.165 Uiso 0.467(8) 1 calc R . P A 2
C217 C -0.398(2) 0.6642(15) 0.5976(10) 0.146(7) Uani 0.467(8) 1 d G U P A 2
H217 H -0.4697 0.6512 0.5787 0.176 Uiso 0.467(8) 1 calc R . P A 2
C218 C -0.393(2) 0.6817(15) 0.6445(11) 0.144(8) Uani 0.467(8) 1 d G U P A 2
H218 H -0.4601 0.6806 0.6577 0.173 Uiso 0.467(8) 1 calc R . P A 2
C219 C -0.289(3) 0.7007(14) 0.6722(7) 0.135(7) Uani 0.467(8) 1 d G U P A 2
H219 H -0.2847 0.7127 0.7042 0.161 Uiso 0.467(8) 1 calc R . P A 2
C220 C -0.190(2) 0.7022(13) 0.6528(10) 0.128(6) Uani 0.467(8) 1 d DG U P A 2
C226 C -0.017(3) 0.7018(14) 0.6326(8) 0.132(6) Uani 0.467(8) 1 d D U P A 2
C221 C -0.076(2) 0.7139(16) 0.6688(11) 0.138(6) Uani 0.467(8) 1 d DG U P A 2
C222 C -0.017(3) 0.7345(15) 0.7128(9) 0.143(8) Uani 0.467(8) 1 d G U P A 2
H222 H -0.0577 0.7428 0.7376 0.172 Uiso 0.467(8) 1 calc R . P A 2
C223 C 0.101(3) 0.7430(15) 0.7205(8) 0.157(9) Uani 0.467(8) 1 d G U P A 2
H223 H 0.1414 0.7571 0.7505 0.188 Uiso 0.467(8) 1 calc R . P A 2
C224 C 0.160(2) 0.7310(15) 0.6843(12) 0.158(10) Uani 0.467(8) 1 d DG U P A 2
H224 H 0.2411 0.7368 0.6895 0.190 Uiso 0.467(8) 1 calc R . P A 2
C225 C 0.101(3) 0.7103(14) 0.6403(10) 0.145(8) Uani 0.467(8) 1 d G U P A 2
H225 H 0.1415 0.7021 0.6155 0.174 Uiso 0.467(8) 1 calc R . P A 2
N51 N -0.4266(17) 0.5565(9) 0.3100(7) 0.160(6) Uani 0.725(9) 1 d D U P B 1
C51 C -0.424(3) 0.5850(12) 0.3603(8) 0.177(8) Uani 0.725(9) 1 d D U P B 1
H51A H -0.3476 0.5773 0.3806 0.212 Uiso 0.725(9) 1 calc R . P B 1
H51B H -0.4397 0.6338 0.3589 0.212 Uiso 0.725(9) 1 calc R . P B 1
C52 C -0.518(3) 0.5465(17) 0.3799(11) 0.197(10) Uani 0.725(9) 1 d D U P B 1
H52A H -0.5954 0.5572 0.3614 0.236 Uiso 0.725(9) 1 calc R . P B 1
H52B H -0.5061 0.4974 0.3790 0.236 Uiso 0.725(9) 1 calc R . P B 1
C53 C -0.507(3) 0.5711(17) 0.4312(10) 0.214(12) Uani 0.725(9) 1 d D U P B 1
H53A H -0.5036 0.6208 0.4327 0.257 Uiso 0.725(9) 1 calc R . P B 1
H53B H -0.4364 0.5528 0.4512 0.257 Uiso 0.725(9) 1 calc R . P B 1
C54 C -0.615(4) 0.545(2) 0.4477(15) 0.261(19) Uani 0.725(9) 1 d D U P B 1
H54A H -0.6134 0.5585 0.4803 0.391 Uiso 0.725(9) 1 calc R . P B 1
H54B H -0.6839 0.5630 0.4273 0.391 Uiso 0.725(9) 1 calc R . P B 1
H54C H -0.6171 0.4954 0.4457 0.391 Uiso 0.725(9) 1 calc R . P B 1
C55 C -0.547(2) 0.5627(11) 0.2774(9) 0.172(8) Uani 0.725(9) 1 d D U P B 1
H55A H -0.5403 0.5537 0.2444 0.207 Uiso 0.725(9) 1 calc R . P B 1
H55B H -0.5993 0.5286 0.2867 0.207 Uiso 0.725(9) 1 calc R . P B 1
C56 C -0.599(3) 0.6332(14) 0.2807(13) 0.232(13) Uani 0.725(9) 1 d D U P B 1
H56A H -0.5367 0.6671 0.2883 0.279 Uiso 0.725(9) 1 calc R . P B 1
H56B H -0.6450 0.6342 0.3058 0.279 Uiso 0.725(9) 1 calc R . P B 1
C57 C -0.675(4) 0.6487(17) 0.2323(14) 0.261(15) Uani 0.725(9) 1 d D U P B 1
H57A H -0.7262 0.6106 0.2207 0.313 Uiso 0.725(9) 1 calc R . P B 1
H57B H -0.6285 0.6604 0.2085 0.313 Uiso 0.725(9) 1 calc R . P B 1
C58 C -0.744(4) 0.710(2) 0.245(2) 0.33(2) Uani 0.725(9) 1 d D U P B 1
H58A H -0.7967 0.7259 0.2170 0.495 Uiso 0.725(9) 1 calc R . P B 1
H58B H -0.7869 0.6974 0.2694 0.495 Uiso 0.725(9) 1 calc R . P B 1
H58C H -0.6901 0.7467 0.2572 0.495 Uiso 0.725(9) 1 calc R . P B 1
C59 C -0.336(2) 0.6032(11) 0.2936(8) 0.164(7) Uani 0.725(9) 1 d D U P B 1
H59A H -0.3667 0.6496 0.2899 0.197 Uiso 0.725(9) 1 calc R . P B 1
H59B H -0.2654 0.6038 0.3181 0.197 Uiso 0.725(9) 1 calc R . P B 1
C60 C -0.307(3) 0.5796(12) 0.2463(10) 0.173(7) Uani 0.725(9) 1 d D U P B 1
H60A H -0.2587 0.5385 0.2512 0.208 Uiso 0.725(9) 1 calc R . P B 1
H60B H -0.3777 0.5693 0.2233 0.208 Uiso 0.725(9) 1 calc R . P B 1
C61 C -0.241(3) 0.6365(11) 0.2279(9) 0.153(8) Uani 0.725(9) 1 d D U P B 1
H61A H -0.1724 0.6481 0.2518 0.183 Uiso 0.725(9) 1 calc R . P B 1
H61B H -0.2906 0.6769 0.2220 0.183 Uiso 0.725(9) 1 calc R . P B 1
C62 C -0.205(3) 0.6142(15) 0.1819(10) 0.156(10) Uani 0.725(9) 1 d D U P B 1
H62A H -0.1633 0.6507 0.1701 0.233 Uiso 0.725(9) 1 calc R . P B 1
H62B H -0.1559 0.5744 0.1880 0.233 Uiso 0.725(9) 1 calc R . P B 1
H62C H -0.2738 0.6032 0.1584 0.233 Uiso 0.725(9) 1 calc R . P B 1
C63 C -0.395(2) 0.4809(9) 0.3094(9) 0.160(7) Uani 0.725(9) 1 d D U P B 1
H63A H -0.4591 0.4532 0.3166 0.192 Uiso 0.725(9) 1 calc R . P B 1
H63B H -0.3814 0.4679 0.2780 0.192 Uiso 0.725(9) 1 calc R . P B 1
C64 C -0.287(3) 0.4702(12) 0.3469(14) 0.218(12) Uani 0.725(9) 1 d D U P B 1
H64A H -0.3050 0.4782 0.3785 0.262 Uiso 0.725(9) 1 calc R . P B 1
H64B H -0.2280 0.5033 0.3421 0.262 Uiso 0.725(9) 1 calc R . P B 1
C65 C -0.239(3) 0.3991(14) 0.3450(12) 0.251(13) Uani 0.725(9) 1 d D U P B 1
H65A H -0.1865 0.3964 0.3223 0.302 Uiso 0.725(9) 1 calc R . P B 1
H65B H -0.3017 0.3659 0.3360 0.302 Uiso 0.725(9) 1 calc R . P B 1
C66 C -0.173(3) 0.3871(18) 0.3967(14) 0.35(3) Uani 0.725(9) 1 d D U P B 1
H66A H -0.1390 0.3422 0.3992 0.525 Uiso 0.725(9) 1 calc R . P B 1
H66B H -0.1130 0.4210 0.4048 0.525 Uiso 0.725(9) 1 calc R . P B 1
H66C H -0.2272 0.3908 0.4184 0.525 Uiso 0.725(9) 1 calc R . P B 1
N31 N 0.2187(12) 0.8974(6) 0.4518(6) 0.112(4) Uani 0.726(8) 1 d D U P C 1
C31 C 0.1391(17) 0.8986(12) 0.4883(8) 0.138(6) Uani 0.726(8) 1 d D U P C 1
H31A H 0.0995 0.9426 0.4836 0.166 Uiso 0.726(8) 1 calc R . P C 1
H31B H 0.0796 0.8644 0.4771 0.166 Uiso 0.726(8) 1 calc R . P C 1
C32 C 0.169(2) 0.8891(16) 0.5419(8) 0.153(7) Uani 0.726(8) 1 d D U P C 1
H32A H 0.1830 0.9339 0.5569 0.184 Uiso 0.726(8) 1 calc R . P C 1
H32B H 0.2419 0.8635 0.5497 0.184 Uiso 0.726(8) 1 calc R . P C 1
C33 C 0.077(3) 0.8522(15) 0.5639(10) 0.161(8) Uani 0.726(8) 1 d D U P C 1
H33A H 0.0070 0.8461 0.5396 0.193 Uiso 0.726(8) 1 calc R . P C 1
H33B H 0.1061 0.8071 0.5749 0.193 Uiso 0.726(8) 1 calc R . P C 1
C34 C 0.047(3) 0.892(2) 0.6058(12) 0.202(13) Uani 0.726(8) 1 d D U P C 1
H34A H -0.0111 0.8670 0.6188 0.302 Uiso 0.726(8) 1 calc R . P C 1
H34B H 0.1161 0.8971 0.6302 0.302 Uiso 0.726(8) 1 calc R . P C 1
H34C H 0.0171 0.9360 0.5949 0.302 Uiso 0.726(8) 1 calc R . P C 1
C35 C 0.3160(15) 0.9483(9) 0.4627(8) 0.133(6) Uani 0.726(8) 1 d D U P C 1
H35A H 0.3751 0.9366 0.4441 0.160 Uiso 0.726(8) 1 calc R . P C 1
H35B H 0.3518 0.9447 0.4965 0.160 Uiso 0.726(8) 1 calc R . P C 1
C36 C 0.2776(17) 1.0232(8) 0.4517(12) 0.139(7) Uani 0.726(8) 1 d D U P C 1
H36A H 0.2454 1.0280 0.4176 0.167 Uiso 0.726(8) 1 calc R . P C 1
H36B H 0.2168 1.0351 0.4694 0.167 Uiso 0.726(8) 1 calc R . P C 1
C37 C 0.3802(19) 1.0720(9) 0.4656(10) 0.129(7) Uani 0.726(8) 1 d D U P C 1
H37A H 0.4066 1.0695 0.5002 0.155 Uiso 0.726(8) 1 calc R . P C 1
H37B H 0.4439 1.0556 0.4509 0.155 Uiso 0.726(8) 1 calc R . P C 1
C38 C 0.359(2) 1.1464(10) 0.4520(8) 0.118(7) Uani 0.726(8) 1 d D U P C 1
H38A H 0.4294 1.1722 0.4626 0.177 Uiso 0.726(8) 1 calc R . P C 1
H38B H 0.3354 1.1503 0.4177 0.177 Uiso 0.726(8) 1 calc R . P C 1
H38C H 0.2979 1.1642 0.4672 0.177 Uiso 0.726(8) 1 calc R . P C 1
C39 C 0.1380(15) 0.9126(11) 0.4037(6) 0.142(6) Uani 0.726(8) 1 d D U P C 1
H39A H 0.1092 0.9592 0.4044 0.170 Uiso 0.726(8) 1 calc R . P C 1
H39B H 0.0710 0.8822 0.4002 0.170 Uiso 0.726(8) 1 calc R . P C 1
C40 C 0.1944(18) 0.9047(18) 0.3595(7) 0.159(8) Uani 0.726(8) 1 d D U P C 1
H40A H 0.2586 0.9370 0.3619 0.190 Uiso 0.726(8) 1 calc R . P C 1
H40B H 0.2268 0.8588 0.3594 0.190 Uiso 0.726(8) 1 calc R . P C 1
C41 C 0.111(2) 0.9163(19) 0.3128(7) 0.165(9) Uani 0.726(8) 1 d D U P C 1
H41A H 0.0784 0.9619 0.3135 0.198 Uiso 0.726(8) 1 calc R . P C 1
H41B H 0.0472 0.8839 0.3109 0.198 Uiso 0.726(8) 1 calc R . P C 1
C42 C 0.160(3) 0.9098(14) 0.2674(9) 0.170(11) Uani 0.726(8) 1 d D U P C 1
H42A H 0.0990 0.9183 0.2400 0.255 Uiso 0.726(8) 1 calc R . P C 1
H42B H 0.2218 0.9427 0.2680 0.255 Uiso 0.726(8) 1 calc R . P C 1
H42C H 0.1905 0.8644 0.2654 0.255 Uiso 0.726(8) 1 calc R . P C 1
C43 C 0.2728(17) 0.8265(8) 0.4500(8) 0.145(6) Uani 0.726(8) 1 d D U P C 1
H43A H 0.3136 0.8250 0.4232 0.174 Uiso 0.726(8) 1 calc R . P C 1
H43B H 0.3303 0.8195 0.4793 0.174 Uiso 0.726(8) 1 calc R . P C 1
C44 C 0.185(2) 0.7686(13) 0.4446(13) 0.164(7) Uani 0.726(8) 1 d D U P C 1
H44A H 0.1652 0.7591 0.4757 0.197 Uiso 0.726(8) 1 calc R . P C 1
H44B H 0.1142 0.7828 0.4229 0.197 Uiso 0.726(8) 1 calc R . P C 1
C45 C 0.230(3) 0.7037(11) 0.4256(12) 0.190(10) Uani 0.726(8) 1 d D U P C 1
H45A H 0.1798 0.6658 0.4305 0.227 Uiso 0.726(8) 1 calc R . P C 1
H45B H 0.3080 0.6941 0.4438 0.227 Uiso 0.726(8) 1 calc R . P C 1
C46 C 0.236(3) 0.7078(16) 0.3722(11) 0.176(11) Uani 0.726(8) 1 d D U P C 1
H46A H 0.2648 0.6653 0.3621 0.264 Uiso 0.726(8) 1 calc R . P C 1
H46B H 0.1586 0.7163 0.3538 0.264 Uiso 0.726(8) 1 calc R . P C 1
H46C H 0.2869 0.7446 0.3671 0.264 Uiso 0.726(8) 1 calc R . P C 1
N251 N -0.364(4) 0.594(2) 0.2684(18) 0.177(7) Uani 0.275(9) 1 d D U P B 2
C251 C -0.450(6) 0.576(4) 0.301(2) 0.175(8) Uani 0.275(9) 1 d D U P B 2
H25A H -0.5221 0.5928 0.2816 0.210 Uiso 0.275(9) 1 calc R . P B 2
H25B H -0.4540 0.5268 0.2970 0.210 Uiso 0.275(9) 1 calc R . P B 2
C255 C -0.472(5) 0.591(3) 0.228(2) 0.173(9) Uani 0.275(9) 1 d D U P B 2
H25C H -0.4700 0.5494 0.2098 0.208 Uiso 0.275(9) 1 calc R . P B 2
H25D H -0.5417 0.5906 0.2420 0.208 Uiso 0.275(9) 1 calc R . P B 2
C259 C -0.295(5) 0.596(3) 0.227(2) 0.180(9) Uani 0.275(9) 1 d D U P B 2
H25E H -0.3181 0.6416 0.2149 0.216 Uiso 0.275(9) 1 calc R . P B 2
H25F H -0.2171 0.6034 0.2465 0.216 Uiso 0.275(9) 1 calc R . P B 2
C263 C -0.351(4) 0.516(2) 0.265(3) 0.182(8) Uani 0.275(9) 1 d D U P B 2
H26A H -0.3817 0.4943 0.2905 0.218 Uiso 0.275(9) 1 calc R . P B 2
H26B H -0.3977 0.5006 0.2344 0.218 Uiso 0.275(9) 1 calc R . P B 2
C252 C -0.482(5) 0.581(5) 0.351(2) 0.187(10) Uani 0.275(9) 1 d D U P B 2
H25G H -0.4654 0.6275 0.3623 0.224 Uiso 0.275(9) 1 calc R . P B 2
H25H H -0.4309 0.5508 0.3720 0.224 Uiso 0.275(9) 1 calc R . P B 2
C256 C -0.477(5) 0.652(3) 0.195(3) 0.176(14) Uani 0.275(9) 1 d D U P B 2
H25I H -0.4662 0.6938 0.2139 0.211 Uiso 0.275(9) 1 calc R . P B 2
H25J H -0.4117 0.6493 0.1779 0.211 Uiso 0.275(9) 1 calc R . P B 2
C260 C -0.260(3) 0.566(3) 0.1828(14) 0.172(12) Uani 0.275(9) 1 d D U P B 2
H26C H -0.2579 0.5164 0.1874 0.206 Uiso 0.275(9) 1 calc R . P B 2
H26D H -0.3250 0.5748 0.1563 0.206 Uiso 0.275(9) 1 calc R . P B 2
C264 C -0.225(5) 0.494(3) 0.267(2) 0.195(12) Uani 0.275(9) 1 d D U P B 2
H26E H -0.2056 0.4995 0.2359 0.234 Uiso 0.275(9) 1 calc R . P B 2
H26F H -0.1749 0.5247 0.2893 0.234 Uiso 0.275(9) 1 calc R . P B 2
C253 C -0.607(7) 0.565(4) 0.355(3) 0.205(14) Uani 0.275(9) 1 d D U P B 2
H25K H -0.6041 0.5386 0.3845 0.246 Uiso 0.275(9) 1 calc R . P B 2
H25L H -0.6404 0.5350 0.3285 0.246 Uiso 0.275(9) 1 calc R . P B 2
C257 C -0.588(6) 0.660(3) 0.1572(19) 0.177(16) Uani 0.275(9) 1 d D U P B 2
H25M H -0.6020 0.6173 0.1395 0.212 Uiso 0.275(9) 1 calc R . P B 2
H25N H -0.5755 0.6952 0.1346 0.212 Uiso 0.275(9) 1 calc R . P B 2
C261 C -0.150(5) 0.585(4) 0.165(2) 0.144(14) Uani 0.275(9) 1 d D U P B 2
H26G H -0.0853 0.5775 0.1920 0.173 Uiso 0.275(9) 1 calc R . P B 2
H26H H -0.1538 0.6338 0.1591 0.173 Uiso 0.275(9) 1 calc R . P B 2
C265 C -0.197(7) 0.421(3) 0.284(3) 0.216(15) Uani 0.275(9) 1 d D U P B 2
H26I H -0.1158 0.4192 0.3010 0.259 Uiso 0.275(9) 1 calc R . P B 2
H26J H -0.2030 0.3917 0.2559 0.259 Uiso 0.275(9) 1 calc R . P B 2
C254 C -0.691(7) 0.624(5) 0.356(4) 0.23(3) Uani 0.275(9) 1 d D U P B 2
H25O H -0.7661 0.6071 0.3589 0.350 Uiso 0.275(9) 1 calc R . P B 2
H25P H -0.6610 0.6536 0.3827 0.350 Uiso 0.275(9) 1 calc R . P B 2
H25Q H -0.6975 0.6500 0.3265 0.350 Uiso 0.275(9) 1 calc R . P B 2
C258 C -0.699(5) 0.678(4) 0.175(4) 0.20(2) Uani 0.275(9) 1 d D U P B 2
H25R H -0.7632 0.6815 0.1488 0.305 Uiso 0.275(9) 1 calc R . P B 2
H25S H -0.7147 0.6429 0.1971 0.305 Uiso 0.275(9) 1 calc R . P B 2
H25T H -0.6881 0.7211 0.1921 0.305 Uiso 0.275(9) 1 calc R . P B 2
C262 C -0.119(4) 0.550(2) 0.1216(15) 0.084(11) Uani 0.275(9) 1 d D U P B 2
H26K H -0.0464 0.5684 0.1157 0.126 Uiso 0.275(9) 1 calc R . P B 2
H26L H -0.1107 0.5016 0.1273 0.126 Uiso 0.275(9) 1 calc R . P B 2
H26M H -0.1798 0.5583 0.0941 0.126 Uiso 0.275(9) 1 calc R . P B 2
C266 C -0.274(4) 0.3914(17) 0.317(2) 0.24(2) Uani 0.275(9) 1 d D U P B 2
H26N H -0.2500 0.3453 0.3254 0.359 Uiso 0.275(9) 1 calc R . P B 2
H26O H -0.2666 0.4190 0.3452 0.359 Uiso 0.275(9) 1 calc R . P B 2
H26P H -0.3540 0.3915 0.3000 0.359 Uiso 0.275(9) 1 calc R . P B 2
N231 N 0.225(4) 0.8763(19) 0.4785(15) 0.139(7) Uani 0.274(8) 1 d D U P C 2
C231 C 0.209(5) 0.904(3) 0.5278(18) 0.142(9) Uani 0.274(8) 1 d D U P C 2
H23A H 0.2823 0.8911 0.5483 0.171 Uiso 0.274(8) 1 calc R . P C 2
H23B H 0.2144 0.9529 0.5235 0.171 Uiso 0.274(8) 1 calc R . P C 2
C235 C 0.336(3) 0.919(2) 0.4823(17) 0.133(8) Uani 0.274(8) 1 d D U P C 2
H23C H 0.3859 0.8980 0.4625 0.159 Uiso 0.274(8) 1 calc R . P C 2
H23D H 0.3780 0.9183 0.5154 0.159 Uiso 0.274(8) 1 calc R . P C 2
C239 C 0.242(5) 0.848(3) 0.4298(16) 0.135(8) Uani 0.274(8) 1 d D U P C 2
H23E H 0.2679 0.8861 0.4128 0.162 Uiso 0.274(8) 1 calc R . P C 2
H23F H 0.3072 0.8162 0.4369 0.162 Uiso 0.274(8) 1 calc R . P C 2
C243 C 0.183(6) 0.8061(19) 0.492(2) 0.161(9) Uani 0.274(8) 1 d D U P C 2
H24A H 0.1169 0.8201 0.5057 0.193 Uiso 0.274(8) 1 calc R . P C 2
H24B H 0.1483 0.7896 0.4601 0.193 Uiso 0.274(8) 1 calc R . P C 2
C232 C 0.124(4) 0.899(4) 0.5625(18) 0.147(10) Uani 0.274(8) 1 d D U P C 2
H23G H 0.0961 0.9456 0.5659 0.176 Uiso 0.274(8) 1 calc R . P C 2
H23H H 0.0570 0.8733 0.5461 0.176 Uiso 0.274(8) 1 calc R . P C 2
C236 C 0.310(5) 0.993(2) 0.466(2) 0.145(10) Uani 0.274(8) 1 d D U P C 2
H23I H 0.3228 0.9957 0.4335 0.174 Uiso 0.274(8) 1 calc R . P C 2
H23J H 0.2270 0.9998 0.4648 0.174 Uiso 0.274(8) 1 calc R . P C 2
C240 C 0.148(4) 0.812(3) 0.3938(18) 0.135(10) Uani 0.274(8) 1 d D U P C 2
H24C H 0.0836 0.8434 0.3856 0.162 Uiso 0.274(8) 1 calc R . P C 2
H24D H 0.1203 0.7738 0.4108 0.162 Uiso 0.274(8) 1 calc R . P C 2
C244 C 0.211(7) 0.738(3) 0.517(2) 0.193(16) Uani 0.274(8) 1 d D U P C 2
H24E H 0.1364 0.7155 0.5172 0.232 Uiso 0.274(8) 1 calc R . P C 2
H24F H 0.2433 0.7487 0.5508 0.232 Uiso 0.274(8) 1 calc R . P C 2
C233 C 0.156(6) 0.870(4) 0.613(2) 0.167(13) Uani 0.274(8) 1 d D U P C 2
H23K H 0.2371 0.8816 0.6247 0.200 Uiso 0.274(8) 1 calc R . P C 2
H23L H 0.1520 0.8206 0.6095 0.200 Uiso 0.274(8) 1 calc R . P C 2
C237 C 0.371(6) 1.054(2) 0.4924(14) 0.134(11) Uani 0.274(8) 1 d D U P C 2
H23M H 0.4169 1.0363 0.5221 0.161 Uiso 0.274(8) 1 calc R . P C 2
H23N H 0.3095 1.0817 0.5016 0.161 Uiso 0.274(8) 1 calc R . P C 2
C241 C 0.171(5) 0.783(3) 0.3467(19) 0.139(12) Uani 0.274(8) 1 d D U P C 2
H24G H 0.1192 0.7434 0.3386 0.167 Uiso 0.274(8) 1 calc R . P C 2
H24H H 0.2503 0.7649 0.3527 0.167 Uiso 0.274(8) 1 calc R . P C 2
C245 C 0.291(6) 0.685(3) 0.502(4) 0.20(2) Uani 0.274(8) 1 d D U P C 2
H24I H 0.3083 0.7003 0.4713 0.241 Uiso 0.274(8) 1 calc R . P C 2
H24J H 0.3641 0.6860 0.5249 0.241 Uiso 0.274(8) 1 calc R . P C 2
C234 C 0.090(7) 0.888(6) 0.653(2) 0.22(2) Uani 0.274(8) 1 d D U P C 2
H23O H 0.1244 0.8642 0.6814 0.335 Uiso 0.274(8) 1 calc R . P C 2
H23P H 0.0953 0.9368 0.6583 0.335 Uiso 0.274(8) 1 calc R . P C 2
H23Q H 0.0095 0.8752 0.6430 0.335 Uiso 0.274(8) 1 calc R . P C 2
C238 C 0.450(4) 1.104(2) 0.4734(18) 0.090(11) Uani 0.274(8) 1 d D U P C 2
H23R H 0.4772 1.1385 0.4975 0.136 Uiso 0.274(8) 1 calc R . P C 2
H23S H 0.5163 1.0804 0.4657 0.136 Uiso 0.274(8) 1 calc R . P C 2
H23T H 0.4077 1.1263 0.4450 0.136 Uiso 0.274(8) 1 calc R . P C 2
C242 C 0.157(8) 0.828(5) 0.302(2) 0.188(19) Uani 0.274(8) 1 d D U P C 2
H24K H 0.1743 0.8014 0.2757 0.282 Uiso 0.274(8) 1 calc R . P C 2
H24L H 0.0778 0.8442 0.2942 0.282 Uiso 0.274(8) 1 calc R . P C 2
H24M H 0.2097 0.8658 0.3084 0.282 Uiso 0.274(8) 1 calc R . P C 2
C246 C 0.254(9) 0.610(3) 0.495(5) 0.23(3) Uani 0.274(8) 1 d D U P C 2
H24N H 0.3153 0.5842 0.4853 0.347 Uiso 0.274(8) 1 calc R . P C 2
H24O H 0.2400 0.5924 0.5253 0.347 Uiso 0.274(8) 1 calc R . P C 2
H24P H 0.1838 0.6068 0.4713 0.347 Uiso 0.274(8) 1 calc R . P C 2

loop_
_atom_site_aniso_label
_atom_site_aniso_U_11
_atom_site_aniso_U_22
_atom_site_aniso_U_33
_atom_site_aniso_U_23
_atom_site_aniso_U_13
_atom_site_aniso_U_12
Mo1 0.0534(6) 0.0747(7) 0.1190(10) 0.0096(6) 0.0386(6) -0.0030(5)
Mo2 0.0466(5) 0.1015(9) 0.1108(10) 0.0286(7) 0.0216(6) 0.0091(5)
Mo3 0.0684(7) 0.0780(8) 0.1068(9) 0.0055(6) 0.0424(6) -0.0190(5)
Mo4 0.0668(7) 0.0788(8) 0.0994(9) 0.0236(6) 0.0215(6) 0.0039(5)
Mo5 0.0489(6) 0.0869(8) 0.1200(10) 0.0363(7) 0.0331(6) -0.0032(5)
Mo6 0.0578(6) 0.0913(9) 0.1029(9) 0.0239(7) 0.0359(6) 0.0109(5)
O1 0.060(4) 0.082(5) 0.118(6) 0.022(4) 0.032(4) -0.010(3)
O2 0.049(4) 0.088(5) 0.122(5) 0.010(4) 0.020(3) -0.002(3)
O3 0.069(4) 0.085(4) 0.112(5) -0.003(4) 0.046(4) -0.020(3)
O4 0.067(4) 0.082(5) 0.106(5) 0.016(4) 0.028(4) -0.005(3)
O5 0.067(5) 0.148(9) 0.130(6) 0.035(6) 0.018(5) 0.024(5)
O6 0.055(4) 0.098(5) 0.112(5) -0.001(4) 0.036(4) -0.009(3)
O7 0.110(6) 0.092(6) 0.132(8) -0.007(5) 0.059(6) -0.040(5)
O8 0.095(5) 0.076(5) 0.103(5) 0.014(4) 0.036(4) -0.002(4)
O9 0.042(3) 0.070(4) 0.099(4) 0.019(3) 0.028(3) 0.000(3)
O10 0.056(4) 0.095(5) 0.114(5) 0.038(4) 0.027(3) 0.006(3)
O11 0.071(5) 0.103(6) 0.138(8) 0.036(5) 0.039(5) -0.020(4)
O12 0.054(4) 0.096(5) 0.117(5) 0.029(4) 0.027(4) -0.005(4)
O13 0.101(6) 0.116(7) 0.112(6) 0.026(5) 0.012(5) 0.017(5)
O14 0.053(4) 0.098(5) 0.110(5) 0.033(4) 0.036(4) 0.004(3)
O15 0.067(4) 0.093(5) 0.114(5) 0.027(4) 0.025(4) 0.017(4)
O16 0.056(4) 0.100(5) 0.105(5) 0.024(4) 0.028(4) 0.008(3)
O17 0.078(4) 0.082(5) 0.111(6) 0.013(4) 0.040(4) -0.002(4)
O18 0.084(6) 0.122(7) 0.128(7) 0.013(5) 0.045(5) 0.030(5)
N1 0.064(5) 0.086(6) 0.123(6) -0.003(4) 0.036(5) -0.006(4)
N2 0.209(11) 0.084(11) 0.111(8) 0.021(7) 0.059(8) 0.047(9)
C1 0.073(11) 0.074(8) 0.121(8) 0.001(6) 0.039(8) -0.003(8)
C2 0.078(13) 0.075(9) 0.112(10) 0.000(7) 0.027(9) 0.002(9)
C3 0.097(13) 0.082(9) 0.113(9) 0.001(7) 0.032(9) 0.007(9)
C4 0.103(13) 0.087(9) 0.113(9) 0.004(7) 0.035(9) 0.008(9)
C5 0.119(16) 0.087(9) 0.129(10) 0.012(8) 0.057(10) 0.013(10)
C6 0.103(15) 0.080(9) 0.129(10) 0.007(7) 0.053(10) 0.005(9)
C7 0.118(16) 0.092(12) 0.116(10) 0.002(9) 0.039(11) 0.012(13)
C8 0.151(18) 0.089(12) 0.118(10) 0.005(9) 0.049(11) 0.020(13)
C9 0.178(17) 0.086(9) 0.123(11) 0.012(8) 0.064(11) 0.031(11)
C10 0.200(17) 0.087(9) 0.119(11) 0.014(8) 0.062(12) 0.035(11)
C11 0.213(17) 0.087(10) 0.118(11) 0.017(8) 0.067(12) 0.038(11)
C12 0.217(15) 0.086(10) 0.121(10) 0.020(8) 0.069(10) 0.040(10)
C13 0.29(3) 0.088(10) 0.165(15) 0.016(9) 0.128(17) 0.032(11)
C14 0.26(2) 0.097(11) 0.159(14) 0.014(9) 0.112(15) 0.027(12)
C15 0.209(11) 0.091(12) 0.112(8) 0.023(8) 0.060(8) 0.039(9)
C20 0.210(11) 0.090(12) 0.106(9) 0.021(8) 0.060(8) 0.035(10)
C19 0.215(14) 0.095(14) 0.106(10) 0.025(9) 0.057(9) 0.028(12)
C18 0.217(14) 0.118(15) 0.117(11) 0.029(10) 0.056(10) 0.018(12)
C17 0.215(13) 0.115(14) 0.120(10) 0.031(10) 0.055(9) 0.021(11)
C16 0.211(12) 0.106(13) 0.116(10) 0.034(10) 0.058(9) 0.032(10)
C26 0.209(11) 0.109(15) 0.109(10) 0.009(9) 0.059(8) 0.044(9)
C25 0.209(13) 0.130(17) 0.113(12) 0.001(11) 0.059(9) 0.045(11)
C24 0.212(14) 0.18(2) 0.128(15) -0.013(15) 0.064(10) 0.036(13)
C23 0.214(14) 0.17(2) 0.125(14) -0.013(15) 0.064(11) 0.034(13)
C22 0.213(13) 0.142(18) 0.127(13) -0.003(13) 0.063(10) 0.036(12)
C21 0.210(11) 0.093(13) 0.107(10) 0.013(9) 0.059(8) 0.042(9)
N202 0.196(11) 0.092(11) 0.111(8) 0.024(8) 0.066(8) 0.042(9)
C201 0.079(11) 0.075(10) 0.123(8) 0.000(6) 0.041(7) -0.005(9)
C202 0.070(12) 0.071(10) 0.115(9) -0.006(7) 0.030(8) -0.010(9)
C203 0.097(13) 0.071(11) 0.117(9) -0.001(7) 0.037(8) -0.003(10)
C204 0.116(14) 0.089(10) 0.117(9) 0.004(7) 0.044(8) 0.011(10)
C205 0.103(15) 0.080(10) 0.126(9) 0.005(8) 0.043(9) 0.002(11)
C206 0.086(14) 0.081(11) 0.125(8) 0.001(7) 0.039(8) -0.004(10)
C207 0.137(18) 0.093(13) 0.117(9) 0.008(9) 0.048(10) 0.026(14)
C208 0.167(19) 0.097(14) 0.123(10) 0.007(9) 0.063(11) 0.027(15)
C209 0.198(16) 0.096(12) 0.123(9) 0.015(8) 0.070(10) 0.042(13)
C210 0.194(17) 0.093(12) 0.116(10) 0.016(8) 0.068(10) 0.038(12)
C211 0.204(17) 0.090(12) 0.113(9) 0.020(8) 0.067(9) 0.047(13)
C212 0.190(15) 0.093(12) 0.110(9) 0.023(7) 0.068(9) 0.040(11)
C213 0.22(2) 0.111(15) 0.123(11) 0.028(10) 0.074(11) 0.065(17)
C214 0.23(2) 0.126(17) 0.124(11) 0.022(9) 0.076(11) 0.071(18)
C215 0.198(11) 0.092(13) 0.112(9) 0.021(8) 0.064(8) 0.040(9)
C216 0.200(12) 0.107(14) 0.117(11) 0.014(10) 0.061(9) 0.036(10)
C217 0.203(13) 0.123(16) 0.127(12) 0.013(12) 0.064(10) 0.034(11)
C218 0.201(13) 0.117(16) 0.127(12) 0.013(12) 0.063(10) 0.032(12)
C219 0.199(12) 0.096(15) 0.123(12) 0.020(11) 0.066(9) 0.035(11)
C220 0.196(11) 0.091(12) 0.109(9) 0.022(8) 0.063(8) 0.038(9)
C226 0.199(11) 0.098(14) 0.113(9) 0.031(9) 0.064(8) 0.035(10)
C221 0.200(11) 0.112(13) 0.115(9) 0.024(9) 0.062(8) 0.032(10)
C222 0.202(14) 0.125(17) 0.115(10) 0.021(10) 0.061(10) 0.028(13)
C223 0.203(15) 0.15(2) 0.128(13) 0.017(13) 0.061(11) 0.027(14)
C224 0.204(15) 0.15(2) 0.131(14) 0.019(15) 0.062(11) 0.032(14)
C225 0.199(12) 0.123(19) 0.126(13) 0.029(13) 0.064(10) 0.034(11)
N51 0.208(13) 0.099(9) 0.193(12) -0.050(8) 0.090(10) -0.056(9)
C51 0.238(17) 0.116(13) 0.199(13) -0.054(10) 0.099(11) -0.059(13)
C52 0.26(2) 0.124(16) 0.239(16) -0.042(13) 0.131(15) -0.052(16)
C53 0.33(3) 0.12(2) 0.237(18) -0.042(15) 0.151(18) -0.05(2)
C54 0.35(4) 0.19(3) 0.29(3) -0.04(3) 0.19(3) -0.06(3)
C55 0.210(14) 0.100(11) 0.223(16) -0.054(11) 0.081(11) -0.048(10)
C56 0.26(2) 0.121(14) 0.31(3) -0.066(16) 0.049(19) -0.015(14)
C57 0.30(3) 0.128(18) 0.34(3) -0.049(18) 0.02(2) -0.013(19)
C58 0.36(4) 0.18(3) 0.43(4) -0.07(3) 0.02(3) 0.04(3)
C59 0.219(15) 0.106(11) 0.191(13) -0.054(10) 0.097(11) -0.059(10)
C60 0.214(15) 0.135(13) 0.194(14) -0.053(10) 0.099(12) -0.065(12)
C61 0.165(17) 0.123(14) 0.185(15) -0.039(12) 0.071(13) -0.046(13)
C62 0.16(2) 0.13(2) 0.187(17) -0.042(14) 0.070(15) -0.051(17)
C63 0.202(16) 0.098(9) 0.196(17) -0.049(10) 0.080(13) -0.055(10)
C64 0.24(2) 0.161(16) 0.25(2) -0.052(15) 0.041(17) -0.037(14)
C65 0.26(2) 0.178(17) 0.30(3) -0.056(18) 0.02(2) -0.014(17)
C66 0.42(6) 0.27(3) 0.32(3) -0.04(2) -0.02(3) 0.04(4)
N31 0.058(6) 0.113(8) 0.180(11) -0.047(7) 0.063(7) -0.009(6)
C31 0.081(9) 0.156(13) 0.194(11) -0.044(10) 0.064(9) -0.013(9)
C32 0.130(15) 0.154(17) 0.191(12) -0.041(11) 0.066(10) -0.013(13)
C33 0.127(16) 0.188(19) 0.182(15) -0.018(13) 0.064(13) -0.005(14)
C34 0.19(3) 0.22(3) 0.23(2) -0.05(2) 0.11(2) -0.03(2)
C35 0.080(8) 0.119(9) 0.213(15) -0.044(9) 0.056(9) -0.007(7)
C36 0.093(11) 0.122(10) 0.207(18) -0.038(10) 0.042(12) 0.006(8)
C37 0.108(12) 0.130(11) 0.155(17) -0.033(11) 0.042(12) -0.003(9)
C38 0.127(17) 0.127(11) 0.103(15) -0.041(10) 0.028(13) 0.003(10)
C39 0.078(9) 0.161(15) 0.198(11) -0.030(9) 0.055(7) -0.016(9)
C40 0.084(12) 0.21(2) 0.195(13) -0.034(11) 0.063(9) -0.011(14)
C41 0.102(14) 0.20(2) 0.198(14) -0.040(13) 0.046(10) -0.014(15)
C42 0.18(2) 0.15(2) 0.201(16) -0.024(15) 0.073(14) 0.02(2)
C43 0.090(10) 0.123(9) 0.236(15) -0.052(9) 0.062(10) -0.006(7)
C44 0.120(13) 0.136(11) 0.247(18) -0.055(11) 0.059(13) -0.024(9)
C45 0.17(2) 0.139(13) 0.28(2) -0.060(14) 0.083(18) -0.021(12)
C46 0.121(19) 0.16(2) 0.26(2) -0.072(16) 0.068(18) -0.049(17)
N251 0.217(15) 0.128(13) 0.203(14) -0.051(11) 0.082(12) -0.049(11)
C251 0.222(16) 0.115(15) 0.205(14) -0.056(12) 0.085(13) -0.054(13)
C255 0.217(16) 0.114(16) 0.205(15) -0.054(13) 0.081(13) -0.048(13)
C259 0.213(16) 0.141(17) 0.202(16) -0.049(14) 0.080(13) -0.045(14)
C263 0.223(16) 0.132(12) 0.207(17) -0.052(12) 0.081(13) -0.044(12)
C252 0.25(2) 0.124(19) 0.212(16) -0.053(14) 0.102(15) -0.052(18)
C256 0.24(3) 0.10(2) 0.19(2) -0.063(17) 0.067(19) -0.061(18)
C260 0.19(2) 0.14(2) 0.199(18) -0.052(17) 0.072(16) -0.047(18)
C264 0.222(18) 0.155(18) 0.22(3) -0.063(19) 0.074(17) -0.035(15)
C253 0.25(2) 0.15(3) 0.25(3) -0.04(2) 0.111(19) -0.05(2)
C257 0.24(3) 0.08(2) 0.21(2) -0.06(2) 0.05(2) -0.07(2)
C261 0.17(2) 0.11(3) 0.16(2) -0.05(2) 0.048(19) -0.04(2)
C265 0.23(2) 0.16(2) 0.26(3) -0.05(2) 0.06(2) -0.032(18)
C254 0.27(3) 0.17(4) 0.30(7) -0.03(4) 0.14(3) -0.03(3)
C258 0.25(3) 0.12(4) 0.24(4) -0.07(4) 0.06(2) -0.06(2)
C262 0.09(2) 0.04(2) 0.11(2) -0.001(17) -0.007(18) -0.011(18)
C266 0.25(4) 0.20(3) 0.28(4) -0.03(3) 0.07(3) -0.04(3)
N231 0.084(12) 0.134(12) 0.208(13) -0.048(10) 0.050(10) -0.013(10)
C231 0.090(17) 0.142(16) 0.206(14) -0.044(13) 0.052(13) -0.018(14)
C235 0.082(13) 0.125(13) 0.200(17) -0.043(12) 0.049(12) -0.013(11)
C239 0.079(14) 0.125(15) 0.209(13) -0.045(11) 0.046(11) -0.014(12)
C243 0.119(17) 0.147(13) 0.225(17) -0.042(12) 0.056(14) -0.028(12)
C232 0.099(18) 0.15(2) 0.206(16) -0.056(15) 0.055(14) -0.032(16)
C236 0.104(16) 0.129(14) 0.210(19) -0.041(13) 0.050(16) -0.013(12)
C240 0.080(15) 0.13(2) 0.208(17) -0.046(15) 0.053(13) -0.018(15)
C244 0.17(3) 0.155(17) 0.26(3) -0.026(18) 0.05(3) -0.018(17)
C233 0.13(2) 0.17(3) 0.208(17) -0.046(17) 0.048(16) -0.04(2)
C237 0.109(19) 0.127(15) 0.18(2) -0.031(14) 0.060(17) -0.019(13)
C241 0.06(2) 0.15(3) 0.208(18) -0.057(17) 0.049(16) -0.02(2)
C245 0.17(4) 0.16(2) 0.27(4) -0.03(2) 0.05(3) -0.01(2)
C234 0.21(4) 0.25(5) 0.24(2) -0.03(3) 0.09(3) -0.01(4)
C238 0.07(2) 0.098(19) 0.11(3) -0.037(18) 0.03(2) 0.002(16)
C242 0.15(4) 0.20(4) 0.22(2) -0.03(2) 0.07(2) -0.01(3)
C246 0.21(6) 0.17(2) 0.32(8) -0.04(3) 0.07(6) -0.02(2)

loop_
_atom_type_symbol
_atom_type_description
_atom_type_scat_dispersion_real
_atom_type_scat_dispersion_imag
_atom_type_scat_source
C C 0.0033 0.0016 'International Tables Vol C Tables 4.2.6.8 and 6.1.1.4'
H H 0.0000 0.0000 'International Tables Vol C Tables 4.2.6.8 and 6.1.1.4'
Mo Mo -1.6832 0.6857 'International Tables Vol C Tables 4.2.6.8 and 6.1.1.4'
N N 0.0061 0.0033 'International Tables Vol C Tables 4.2.6.8 and 6.1.1.4'
O O 0.0106 0.0060 'International Tables Vol C Tables 4.2.6.8 and 6.1.1.4'

loop_
_geom_angle_atom_site_label_1
_geom_angle_atom_site_label_2
_geom_angle_atom_site_label_3
_geom_angle
O1 Mo1 Mo3 125.6(3)
O1 Mo1 O2 90.1(4)
O1 Mo1 O3 156.9(4)
O1 Mo1 O4 87.4(4)
O1 Mo1 O9 79.4(3)
O2 Mo1 Mo3 79.7(3)
O2 Mo1 O3 88.6(4)
O2 Mo1 O4 156.9(4)
O2 Mo1 O9 78.7(3)
O3 Mo1 Mo3 31.8(2)
O3 Mo1 O9 77.7(3)
O4 Mo1 Mo3 83.1(3)
O4 Mo1 O3 84.8(4)
O4 Mo1 O9 78.3(3)
O9 Mo1 Mo3 46.18(18)
N1 Mo1 Mo3 130.1(4)
N1 Mo1 O1 104.2(5)
N1 Mo1 O2 105.5(5)
N1 Mo1 O3 98.4(4)
N1 Mo1 O4 97.4(5)
N1 Mo1 O9 174.3(4)
O2 Mo2 O6 82.8(4)
O2 Mo2 O9 76.1(3)
O5 Mo2 O2 103.1(5)
O5 Mo2 O6 103.1(5)
O5 Mo2 O9 177.6(4)
O5 Mo2 O10 104.1(5)
O5 Mo2 O16 103.7(5)
O6 Mo2 O9 74.5(3)
O10 Mo2 O2 89.8(4)
O10 Mo2 O6 152.8(4)
O10 Mo2 O9 78.3(3)
O10 Mo2 O16 91.3(4)
O16 Mo2 O2 152.1(4)
O16 Mo2 O6 83.6(4)
O16 Mo2 O9 76.8(3)
O3 Mo3 Mo1 34.6(2)
O3 Mo3 O6 93.0(4)
O3 Mo3 O8 85.2(4)
O3 Mo3 O9 77.9(3)
O3 Mo3 O17 152.3(4)
O6 Mo3 Mo1 81.3(3)
O6 Mo3 O8 152.5(3)
O6 Mo3 O9 77.0(3)
O6 Mo3 O17 87.5(4)
O7 Mo3 Mo1 138.6(4)
O7 Mo3 O3 104.0(4)
O7 Mo3 O6 105.8(5)
O7 Mo3 O8 101.3(5)
O7 Mo3 O9 176.5(5)
O7 Mo3 O17 102.5(4)
O8 Mo3 Mo1 81.8(3)
O8 Mo3 O9 75.8(3)
O9 Mo3 Mo1 43.48(19)
O17 Mo3 Mo1 118.7(3)
O17 Mo3 O8 81.8(4)
O17 Mo3 O9 75.3(3)
O4 Mo4 O9 76.7(3)
O4 Mo4 O12 85.1(4)
O4 Mo4 O15 152.1(4)
O8 Mo4 O4 91.3(4)
O8 Mo4 O9 78.0(3)
O8 Mo4 O12 153.8(4)
O8 Mo4 O15 88.7(4)
O12 Mo4 O9 75.9(3)
O13 Mo4 O4 103.6(5)
O13 Mo4 O8 104.5(5)
O13 Mo4 O9 177.4(4)
O13 Mo4 O12 101.5(5)
O13 Mo4 O15 103.4(5)
O15 Mo4 O9 76.0(3)
O15 Mo4 O12 82.8(4)
O1 Mo5 O9 75.9(3)
O1 Mo5 O10 83.3(4)
O10 Mo5 O9 76.0(3)
O11 Mo5 O1 101.9(4)
O11 Mo5 O9 176.4(4)
O11 Mo5 O10 101.1(4)
O11 Mo5 O12 104.0(4)
O11 Mo5 O14 104.7(4)
O12 Mo5 O1 88.7(4)
O12 Mo5 O9 78.8(3)
O12 Mo5 O10 154.7(3)
O12 Mo5 O14 91.4(4)
O14 Mo5 O1 152.6(3)
O14 Mo5 O9 77.3(3)
O14 Mo5 O10 85.0(4)
O14 Mo6 O9 75.8(3)
O15 Mo6 O9 76.5(3)
O15 Mo6 O14 85.6(4)
O15 Mo6 O16 151.8(4)
O16 Mo6 O9 75.5(3)
O16 Mo6 O14 85.0(4)
O17 Mo6 O9 76.1(3)
O17 Mo6 O14 152.0(4)
O17 Mo6 O15 89.1(4)
O17 Mo6 O16 86.9(4)
O18 Mo6 O9 178.5(4)
O18 Mo6 O14 102.9(5)
O18 Mo6 O15 104.3(5)
O18 Mo6 O16 103.7(5)
O18 Mo6 O17 105.1(5)
Mo1 O1 Mo5 113.9(5)
Mo2 O2 Mo1 114.0(4)
Mo3 O3 Mo1 113.6(4)
Mo4 O4 Mo1 114.2(5)
Mo3 O6 Mo2 117.6(4)
Mo4 O8 Mo3 115.9(4)
Mo1 O9 Mo2 90.7(3)
Mo1 O9 Mo3 90.3(2)
Mo1 O9 Mo4 90.8(3)
Mo1 O9 Mo5 90.8(3)
Mo1 O9 Mo6 179.8(4)
Mo2 O9 Mo4 178.1(3)
Mo2 O9 Mo5 89.6(3)
Mo2 O9 Mo6 89.3(3)
Mo3 O9 Mo2 90.9(3)
Mo3 O9 Mo4 90.2(3)
Mo3 O9 Mo5 178.8(4)
Mo3 O9 Mo6 89.8(3)
Mo4 O9 Mo6 89.1(2)
Mo5 O9 Mo4 89.2(3)
Mo5 O9 Mo6 89.0(2)
Mo2 O10 Mo5 116.0(4)
Mo5 O12 Mo4 116.0(4)
Mo5 O14 Mo6 117.5(4)
Mo6 O15 Mo4 118.0(4)
Mo2 O16 Mo6 118.3(5)
Mo6 O17 Mo3 118.7(5)
C1 N1 Mo1 165.3(14)
C201 N1 Mo1 160.6(16)
C15 N2 C12 127(2)
C26 N2 C12 125(2)
C26 N2 C15 106(2)
N1 C1 C2 122.9(17)
N1 C1 C6 117.1(17)
C2 C1 C6 120.0
C3 C2 C1 120.0
C2 C3 C4 120.0
C3 C4 C7 117.9(19)
C5 C4 C3 120.0
C5 C4 C7 122.1(19)
C4 C5 C6 120.0
C5 C6 C1 120.0
C8 C7 C4 173(4)
C7 C8 C9 169(4)
C10 C9 C8 119(2)
C10 C9 C14 120.0
C14 C9 C8 121(2)
C9 C10 C11 120.0
C12 C11 C10 120.0
C11 C12 N2 120.7(17)
C13 C12 N2 119.3(17)
C13 C12 C11 120.0
C12 C13 C14 120.0
C13 C14 C9 120.0
N2 C15 C20 110(2)
N2 C15 C16 130(2)
C20 C15 C16 120.0
C19 C20 C15 120.0
C21 C20 C15 105(2)
C21 C20 C19 135(2)
C20 C19 C18 120.0
C17 C18 C19 120.0
C16 C17 C18 120.0
C17 C16 C15 120.0
N2 C26 C25 132(2)
N2 C26 C21 108(2)
C25 C26 C21 120.0
C26 C25 C24 120.0
C25 C24 C23 120.0
C22 C23 C24 120.0
C23 C22 C21 120.0
C20 C21 C26 110(2)
C20 C21 C22 130(2)
C22 C21 C26 120.0
C215 N202 C212 122(2)
C215 N202 C226 108(3)
C226 N202 C212 127(2)
N1 C201 C202 121(2)
N1 C201 C206 119(2)
C202 C201 C206 120.0
C201 C202 C203 120.0
C204 C203 C202 120.0
C203 C204 C205 120.0
C207 C204 C203 120.0(8)
C207 C204 C205 119.9(8)
C204 C205 C206 120.0
C205 C206 C201 120.0
C208 C207 C204 172(3)
C207 C208 C209 169(4)
C210 C209 C208 120.4(8)
C210 C209 C214 120.0
C214 C209 C208 119.5(8)
C209 C210 C211 120.0
C210 C211 C212 120.0
C211 C212 N202 120.1(8)
C213 C212 N202 119.8(8)
C213 C212 C211 120.0
C214 C213 C212 120.0
C213 C214 C209 120.0
N202 C215 C216 129(2)
N202 C215 C220 111(2)
C216 C215 C220 120.0
C217 C216 C215 120.0
C216 C217 C218 120.0
C219 C218 C217 120.0
C218 C219 C220 120.0
C219 C220 C215 120.0
C221 C220 C215 104(3)
C221 C220 C219 136(3)
N202 C226 C221 108(3)
N202 C226 C225 132(3)
C221 C226 C225 120.0
C220 C221 C226 109(3)
C220 C221 C222 131(3)
C222 C221 C226 120.0
C221 C222 C223 120.0
C224 C223 C222 120.0
C223 C224 C225 120.0
C224 C225 C226 120.0
C51 N51 C55 112.8(12)
C51 N51 C59 100.0(16)
C55 N51 C59 112.0(12)
C63 N51 C51 113.6(12)
C63 N51 C55 105.3(19)
C63 N51 C59 113.3(11)
C52 C51 N51 105.9(16)
C53 C52 C51 104.9(18)
C52 C53 C54 105(2)
C56 C55 N51 111.4(16)
C55 C56 C57 107(2)
C56 C57 C58 100.6(19)
C60 C59 N51 112.0(13)
C61 C60 C59 107.4(15)
C60 C61 C62 109.3(16)
C64 C63 N51 107.3(16)
C63 C64 C65 112(2)
C64 C65 C66 103.0(19)
C31 N31 C39 104.7(15)
C31 N31 C43 110.4(11)
C35 N31 C31 112.8(10)
C35 N31 C39 111.6(10)
C35 N31 C43 107.9(13)
C43 N31 C39 109.4(11)
C32 C31 N31 129.2(18)
C31 C32 C33 115.3(18)
C34 C33 C32 111.7(19)
N31 C35 C36 114.1(12)
C37 C36 C35 111.0(15)
C38 C37 C36 116.9(18)
N31 C39 C40 115.1(13)
C41 C40 C39 113.7(15)
C40 C41 C42 117.1(19)
C44 C43 N31 114.0(16)
C45 C44 C43 112.9(16)
C44 C45 C46 113(2)
C251 N251 C259 165(6)
C251 N251 C263 85(2)
C255 N251 C251 85(2)
C255 N251 C259 85(2)
C255 N251 C263 90(4)
C263 N251 C259 84(2)
C252 C251 N251 149(6)
C256 C255 N251 112(4)
C260 C259 N251 151(5)
C264 C263 N251 112.9(19)
C251 C252 C253 118(3)
C257 C256 C255 116(3)
C261 C260 C259 123(3)
C265 C264 C263 116(2)
C252 C253 C254 118(3)
C256 C257 C258 117(3)
C260 C261 C262 121(3)
C264 C265 C266 115(2)
C235 N231 C231 89.8(13)
C235 N231 C239 90.4(13)
C235 N231 C243 141(5)
C239 N231 C231 179(6)
C243 N231 C231 89.3(13)
C243 N231 C239 90.0(13)
C232 C231 N231 141(4)
N231 C235 C236 112.3(18)
C240 C239 N231 125(4)
C244 C243 N231 149(7)
C233 C232 C231 124(3)
C237 C236 C235 124(3)
C239 C240 C241 123(3)
C243 C244 C245 123(3)
C232 C233 C234 123(3)
C236 C237 C238 127(3)
C240 C241 C242 120(3)
C246 C245 C244 121(3)

loop_
_geom_bond_atom_site_label_1
_geom_bond_atom_site_label_2
_geom_bond_distance
Mo1 Mo3 3.2080(17)
Mo1 O1 1.919(7)
Mo1 O2 1.933(10)
Mo1 O3 1.990(8)
Mo1 O4 1.978(9)
Mo1 O9 2.207(8)
Mo1 N1 1.750(11)
Mo2 O2 1.913(10)
Mo2 O5 1.689(10)
Mo2 O6 1.993(9)
Mo2 O9 2.324(8)
Mo2 O10 1.879(9)
Mo2 O16 1.897(9)
Mo3 O3 1.843(9)
Mo3 O6 1.872(10)
Mo3 O7 1.682(9)
Mo3 O8 2.025(10)
Mo3 O9 2.314(7)
Mo3 O17 1.966(9)
Mo4 O4 1.885(9)
Mo4 O8 1.867(9)
Mo4 O9 2.344(8)
Mo4 O12 2.009(8)
Mo4 O13 1.699(10)
Mo4 O15 1.941(10)
Mo5 O1 1.940(9)
Mo5 O9 2.334(7)
Mo5 O10 1.992(9)
Mo5 O11 1.704(8)
Mo5 O12 1.864(9)
Mo5 O14 1.895(10)
Mo6 O9 2.352(8)
Mo6 O14 1.949(9)
Mo6 O15 1.903(10)
Mo6 O16 1.933(9)
Mo6 O17 1.864(8)
Mo6 O18 1.694(10)
N1 C1 1.361(16)
N1 C201 1.374(17)
N2 C12 1.45(2)
N2 C15 1.37(2)
N2 C26 1.36(2)
C1 C2 1.3900
C1 C6 1.3900
C2 C3 1.3900
C3 C4 1.3900
C4 C5 1.3900
C4 C7 1.49(4)
C5 C6 1.3900
C7 C8 1.21(5)
C8 C9 1.47(4)
C9 C10 1.3900
C9 C14 1.3900
C10 C11 1.3900
C11 C12 1.3900
C12 C13 1.3900
C13 C14 1.3900
C15 C20 1.3900
C15 C16 1.3900
C20 C19 1.3900
C20 C21 1.35(2)
C19 C18 1.3900
C18 C17 1.3900
C17 C16 1.3900
C26 C25 1.3900
C26 C21 1.3900
C25 C24 1.3900
C24 C23 1.3900
C23 C22 1.3900
C22 C21 1.3900
N202 C212 1.44(2)
N202 C215 1.32(2)
N202 C226 1.32(2)
C201 C202 1.3900
C201 C206 1.3900
C202 C203 1.3900
C203 C204 1.3900
C204 C205 1.3900
C204 C207 1.35(4)
C205 C206 1.3900
C207 C208 1.19(5)
C208 C209 1.45(5)
C209 C210 1.3900
C209 C214 1.3900
C210 C211 1.3900
C211 C212 1.3900
C212 C213 1.3900
C213 C214 1.3900
C215 C216 1.3900
C215 C220 1.3900
C216 C217 1.3900
C217 C218 1.3900
C218 C219 1.3900
C219 C220 1.3900
C220 C221 1.36(3)
C226 C221 1.3900
C226 C225 1.3900
C221 C222 1.3900
C222 C223 1.3900
C223 C224 1.3900
C224 C225 1.3900
N51 C51 1.556(15)
N51 C55 1.560(15)
N51 C59 1.560(14)
N51 C63 1.548(15)
C51 C52 1.555(15)
C52 C53 1.542(15)
C53 C54 1.549(16)
C55 C56 1.540(15)
C56 C57 1.544(16)
C57 C58 1.556(16)
C59 C60 1.549(15)
C60 C61 1.524(14)
C61 C62 1.538(15)
C63 C64 1.530(15)
C64 C65 1.532(15)
C65 C66 1.565(16)
N31 C31 1.545(14)
N31 C35 1.523(14)
N31 C39 1.559(15)
N31 C43 1.555(14)
C31 C32 1.535(15)
C32 C33 1.551(15)
C33 C34 1.541(15)
C35 C36 1.573(14)
C36 C37 1.550(15)
C37 C38 1.540(15)
C39 C40 1.560(14)
C40 C41 1.529(15)
C41 C42 1.537(15)
C43 C44 1.541(15)
C44 C45 1.540(15)
C45 C46 1.558(16)
N251 C251 1.559(17)
N251 C255 1.553(17)
N251 C259 1.571(17)
N251 C263 1.560(17)
C251 C252 1.546(16)
C255 C256 1.549(16)
C259 C260 1.549(16)
C263 C264 1.550(16)
C252 C253 1.547(16)
C256 C257 1.545(16)
C260 C261 1.538(16)
C264 C265 1.548(16)
C253 C254 1.548(16)
C257 C258 1.546(16)
C261 C262 1.551(16)
C265 C266 1.552(16)
N231 C231 1.572(17)
N231 C235 1.552(17)
N231 C239 1.565(17)
N231 C243 1.553(17)
C231 C232 1.554(16)
C235 C236 1.558(16)
C239 C240 1.546(16)
C243 C244 1.547(16)
C232 C233 1.544(16)
C236 C237 1.539(16)
C240 C241 1.549(16)
C244 C245 1.549(16)
C233 C234 1.547(16)
C237 C238 1.545(16)
C241 C242 1.551(16)
C245 C246 1.549(16)

loop_
_geom_torsion_atom_site_label_1
_geom_torsion_atom_site_label_2
_geom_torsion_atom_site_label_3
_geom_torsion_atom_site_label_4
_geom_torsion
Mo1 Mo3 O6 Mo2 43.6(4)
Mo1 N1 C1 C2 177(5)
Mo1 N1 C1 C6 -3(7)
Mo1 N1 C201 C202 -172(4)
Mo1 N1 C201 C206 11(6)
Mo3 Mo1 N1 C1 43(6)
Mo3 Mo1 N1 C201 53(5)
O1 Mo1 N1 C1 -133(6)
O1 Mo1 N1 C201 -123(5)
O1 Mo5 O12 Mo4 77.2(5)
O1 Mo5 O14 Mo6 -17.0(11)
O2 Mo1 N1 C1 132(6)
O2 Mo1 N1 C201 143(5)
O2 Mo2 O10 Mo5 79.2(5)
O2 Mo2 O16 Mo6 -17.9(11)
O3 Mo1 N1 C1 42(6)
O3 Mo1 N1 C201 52(5)
O3 Mo3 O6 Mo2 76.4(5)
O4 Mo1 N1 C1 -44(6)
O4 Mo1 N1 C201 -34(5)
O4 Mo4 O8 Mo3 73.2(5)
O5 Mo2 O10 Mo5 -177.4(5)
O5 Mo2 O16 Mo6 178.9(5)
O6 Mo2 O10 Mo5 5.6(12)
O6 Mo2 O16 Mo6 -79.1(5)
O6 Mo3 O3 Mo1 -70.1(5)
O7 Mo3 O3 Mo1 -177.1(6)
O7 Mo3 O6 Mo2 -178.2(5)
O8 Mo3 O3 Mo1 82.4(5)
O8 Mo3 O6 Mo2 -9.0(11)
O8 Mo4 O4 Mo1 -75.4(5)
O9 Mo2 O10 Mo5 3.3(4)
O9 Mo2 O16 Mo6 -3.6(4)
O9 Mo3 O3 Mo1 5.9(4)
O9 Mo3 O6 Mo2 -0.5(4)
O9 Mo4 O4 Mo1 1.9(4)
O9 Mo4 O8 Mo3 -2.9(4)
O9 Mo5 O12 Mo4 1.4(5)
O9 Mo5 O14 Mo6 -5.2(4)
O9 Mo6 O17 Mo3 2.6(5)
O10 Mo2 O16 Mo6 74.1(5)
O10 Mo5 O12 Mo4 5.8(13)
O10 Mo5 O14 Mo6 -81.9(5)
O11 Mo5 O12 Mo4 179.1(5)
O11 Mo5 O14 Mo6 177.9(5)
O12 Mo4 O4 Mo1 78.6(5)
O12 Mo4 O8 Mo3 -8.2(12)
O12 Mo5 O14 Mo6 73.0(5)
O13 Mo4 O4 Mo1 179.3(5)
O13 Mo4 O8 Mo3 177.6(5)
O14 Mo5 O12 Mo4 -75.4(5)
O14 Mo6 O17 Mo3 0.2(12)
O15 Mo4 O4 Mo1 14.2(10)
O15 Mo4 O8 Mo3 -78.9(5)
O15 Mo6 O17 Mo3 78.9(6)
O16 Mo2 O10 Mo5 -72.9(5)
O16 Mo6 O17 Mo3 -73.1(6)
O17 Mo3 O3 Mo1 20.2(12)
O17 Mo3 O6 Mo2 -75.9(5)
O18 Mo6 O17 Mo3 -176.5(5)
N1 C1 C2 C3 -180(2)
N1 C1 C6 C5 180(2)
N1 C201 C202 C203 -177(3)
N1 C201 C206 C205 177(3)
N2 C12 C13 C14 178(3)
N2 C15 C20 C19 179.98(9)
N2 C15 C20 C21 -0.1(3)
N2 C15 C16 C17 -179.98(11)
N2 C26 C25 C24 -180.0(5)
N2 C26 C21 C20 -0.1(3)
N2 C26 C21 C22 180.0(4)
C1 C2 C3 C4 0.0
C2 C1 C6 C5 0.0
C2 C3 C4 C5 0.0
C2 C3 C4 C7 -179(3)
C3 C4 C5 C6 0.0
C4 C5 C6 C1 0.0
C6 C1 C2 C3 0.0
C7 C4 C5 C6 179(3)
C7 C8 C9 C10 -76(23)
C7 C8 C9 C14 113(22)
C8 C9 C10 C11 -172(3)
C8 C9 C14 C13 172(3)
C9 C10 C11 C12 0.0
C10 C9 C14 C13 0.0
C10 C11 C12 N2 -178(3)
C10 C11 C12 C13 0.0
C11 C12 C13 C14 0.0
C12 N2 C15 C20 -166.0(19)
C12 N2 C15 C16 14.0(19)
C12 N2 C26 C25 -13.4(19)
C12 N2 C26 C21 166.6(18)
C12 C13 C14 C9 0.0
C14 C9 C10 C11 0.0
C15 N2 C12 C11 -88(2)
C15 N2 C12 C13 94(2)
C15 N2 C26 C25 -180.0(3)
C15 N2 C26 C21 0.0(3)
C15 C20 C19 C18 0.0
C15 C20 C21 C26 0.1(3)
C15 C20 C21 C22 180.0(3)
C20 C15 C16 C17 0.0
C20 C19 C18 C17 0.0
C19 C20 C21 C26 -179.97(19)
C19 C20 C21 C22 -0.1(5)
C19 C18 C17 C16 0.0
C18 C17 C16 C15 0.0
C16 C15 C20 C19 0.0
C16 C15 C20 C21 179.9(2)
C26 N2 C12 C11 109(2)
C26 N2 C12 C13 -70(2)
C26 N2 C15 C20 0.0(2)
C26 N2 C15 C16 180.0(2)
C26 C25 C24 C23 0.0
C25 C26 C21 C20 179.9(4)
C25 C26 C21 C22 0.0
C25 C24 C23 C22 0.0
C24 C23 C22 C21 0.0
C23 C22 C21 C20 -179.9(5)
C23 C22 C21 C26 0.0
C21 C20 C19 C18 -179.9(3)
C21 C26 C25 C24 0.0
N202 C212 C213 C214 -176(3)
N202 C215 C216 C217 179(3)
N202 C215 C220 C219 -179(3)
N202 C215 C220 C221 -2(3)
N202 C226 C221 C220 5(2)
N202 C226 C221 C222 -175(3)
N202 C226 C225 C224 174(3)
C201 C202 C203 C204 0.0
C202 C201 C206 C205 0.0
C202 C203 C204 C205 0.0
C202 C203 C204 C207 176(4)
C203 C204 C205 C206 0.0
C204 C205 C206 C201 0.0
C206 C201 C202 C203 0.0
C207 C204 C205 C206 -176(4)
C207 C208 C209 C210 -133(22)
C207 C208 C209 C214 52(24)
C208 C209 C210 C211 -175(4)
C208 C209 C214 C213 175(4)
C209 C210 C211 C212 0.0
C210 C209 C214 C213 0.0
C210 C211 C212 N202 176(3)
C210 C211 C212 C213 0.0
C211 C212 C213 C214 0.0
C212 N202 C215 C216 -9(4)
C212 N202 C215 C220 169.4(16)
C212 N202 C226 C221 -169(2)
C212 N202 C226 C225 16(4)
C212 C213 C214 C209 0.0
C214 C209 C210 C211 0.0
C215 N202 C212 C211 70(3)
C215 N202 C212 C213 -114(3)
C215 N202 C226 C221 -6(3)
C215 N202 C226 C225 180(2)
C215 C216 C217 C218 0.0
C215 C220 C221 C226 -1(2)
C215 C220 C221 C222 178.4(19)
C216 C215 C220 C219 0.0
C216 C215 C220 C221 177(2)
C216 C217 C218 C219 0.0
C217 C218 C219 C220 0.0
C218 C219 C220 C215 0.0
C218 C219 C220 C221 -175(3)
C219 C220 C221 C226 174(2)
C219 C220 C221 C222 -6(4)
C220 C215 C216 C217 0.0
C220 C221 C222 C223 -180(3)
C226 N202 C212 C211 -129(3)
C226 N202 C212 C213 47(4)
C226 N202 C215 C216 -174(2)
C226 N202 C215 C220 5(3)
C226 C221 C222 C223 0.0
C221 C226 C225 C224 0.0
C221 C222 C223 C224 0.0
C222 C223 C224 C225 0.0
C223 C224 C225 C226 0.0
C225 C226 C221 C220 180(3)
C225 C226 C221 C222 0.0
N51 C51 C52 C53 175(3)
N51 C55 C56 C57 149(3)
N51 C59 C60 C61 167(2)
N51 C63 C64 C65 -172(3)
C51 N51 C55 C56 46(2)
C51 N51 C59 C60 171(2)
C51 N51 C63 C64 -47(3)
C51 C52 C53 C54 169(3)
C55 N51 C51 C52 56(3)
C55 N51 C59 C60 -69(3)
C55 N51 C63 C64 -171(2)
C55 C56 C57 C58 166(3)
C59 N51 C51 C52 175(2)
C59 N51 C55 C56 -66(2)
C59 N51 C63 C64 66(3)
C59 C60 C61 C62 178(3)
C63 N51 C51 C52 -63(3)
C63 N51 C55 C56 171(2)
C63 N51 C59 C60 50(3)
C63 C64 C65 C66 -154(3)
N31 C31 C32 C33 -145(2)
N31 C35 C36 C37 178(2)
N31 C39 C40 C41 177(2)
N31 C43 C44 C45 160(2)
C31 N31 C35 C36 -74(2)
C31 N31 C39 C40 -172(2)
C31 N31 C43 C44 50(2)
C31 C32 C33 C34 -129(3)
C35 N31 C31 C32 -57(3)
C35 N31 C39 C40 66(2)
C35 N31 C43 C44 174(2)
C35 C36 C37 C38 174(2)
C39 N31 C31 C32 -178(2)
C39 N31 C35 C36 43(2)
C39 N31 C43 C44 -65(2)
C39 C40 C41 C42 180(3)
C43 N31 C31 C32 64(3)
C43 N31 C35 C36 163(2)
C43 N31 C39 C40 -54(2)
C43 C44 C45 C46 -73(3)
N251 C251 C252 C253 163(8)
N251 C255 C256 C257 -172(5)
N251 C259 C260 C261 -159(9)
N251 C263 C264 C265 156(6)
C251 N251 C255 C256 134(6)
C251 N251 C259 C260 -11(14)
C251 N251 C263 C264 -138(6)
C251 C252 C253 C254 -98(10)
C255 N251 C251 C252 -150(12)
C255 N251 C259 C260 -59(11)
C255 N251 C263 C264 137(6)
C255 C256 C257 C258 68(8)
C259 N251 C251 C252 162(13)
C259 N251 C255 C256 -57(6)
C259 N251 C263 C264 52(6)
C259 C260 C261 C262 178(6)
C263 N251 C251 C252 119(12)
C263 N251 C255 C256 -142(5)
C263 N251 C259 C260 31(12)
C263 C264 C265 C266 -27(10)
N231 C231 C232 C233 117(8)
N231 C235 C236 C237 138(4)
N231 C239 C240 C241 -178(5)
N231 C243 C244 C245 -67(10)
C231 N231 C235 C236 -83(5)
C231 N231 C243 C244 -83(8)
C231 C232 C233 C234 157(8)
C235 N231 C231 C232 178(8)
C235 N231 C239 C240 -164(6)
C235 N231 C243 C244 6(8)
C235 C236 C237 C238 115(6)
C239 N231 C235 C236 98(5)
C239 N231 C243 C244 97(8)
C239 C240 C241 C242 -87(8)
C243 N231 C231 C232 -41(9)
C243 N231 C235 C236 -172(4)
C243 N231 C239 C240 55(8)
C243 C244 C245 C246 -131(10)
